data_7104862
loop_
_publ_author_name
'Soler, M\`onica'
'Wernsdorfer, Wolfgang'
'Sun, Ziming'
'Huffman, John C.'
'Hendrickson, David N.'
'Christou, George'

_publ_section_title
;
 Single-molecule magnets: control by a single solvent molecule of
 Jahn--Teller isomerism in [Mn12O12(O2CCH2But)16(H2O)4]
;
_journal_coden_ASTM CHCOFS
_journal_issue 21
_journal_name_full
;
 Chemical Communications (Cambridge, United Kingdom)
;
_journal_page_first 2672
_journal_page_last 2672
_journal_paper_doi 10.1039/b306246e
_journal_year 2003
_chemical_formula_sum 'C99.5 H186 Cl2.15 Mn12 N O48'
_chemical_formula_weight 2891.73
_space_group_IT_number 2
_symmetry_cell_setting triclinic
_symmetry_space_group_name_Hall '-P 1'
_symmetry_space_group_name_H-M 'P -1'
_audit_creation_method 'minor manual editing of SDT2CIF v. 1.2 BETA  output'
_cell_angle_alpha 77.4442(12)
_cell_angle_beta 77.4900(12)
_cell_angle_gamma 78.3151(12)
_cell_formula_units_Z 2
_cell_length_a 15.7567(4)
_cell_length_b 16.7633(5)
_cell_length_c 27.1828(9)
_cell_measurement_reflns_used 6970
_cell_measurement_temperature 134(2)
_cell_measurement_theta_max 27.51
_cell_measurement_theta_min 2.34
_cell_volume 6750.2(3)
_computing_cell_refinement 'SAINT (Bruker, 1999)'
_computing_data_collection 'SMART (Bruker, 1999)'
_computing_data_reduction 'SAINT (Bruker, 1999), XTEL (local package)'
_computing_molecular_graphics 'XTEL, local package'
_computing_publication_material 'XTEL, local package'
_computing_structure_refinement 'XTEL, local package'
_computing_structure_solution 'SHELXS-97 (Sheldrick, 1997)'
_diffrn_ambient_temperature 134(2)
_diffrn_detector 'CCD area detector'
_diffrn_detector_area_resol_mean 44.52
_diffrn_detector_type 'Bruker SMART 6000'
_diffrn_measured_fraction_theta_full 1
_diffrn_measured_fraction_theta_max 1
_diffrn_measurement_details '   0.30 degree frames measured for  10.13 seconds each'
_diffrn_measurement_device 'three-circle goniometer with fixed chi'
_diffrn_measurement_device_type 'Bruker Platform goniometer'
_diffrn_measurement_method '\w scans'
_diffrn_radiation_type 'Mo K\a'
_diffrn_radiation_wavelength 0.71073
_diffrn_reflns_av_R_equivalents 0.027
_diffrn_reflns_limit_h_max 20
_diffrn_reflns_limit_h_min -17
_diffrn_reflns_limit_k_max 21
_diffrn_reflns_limit_k_min -21
_diffrn_reflns_limit_l_max 33
_diffrn_reflns_limit_l_min -35
_diffrn_reflns_number 54573
_diffrn_reflns_theta_full 27.5296
_diffrn_reflns_theta_max 27.5296
_diffrn_reflns_theta_min 2.17771
_diffrn_standards_decay_% 0.0
_diffrn_standards_interval_time 215
_diffrn_standards_number 6971
_exptl_absorpt_coefficient_mu 1.1978
_exptl_absorpt_correction_T_max 1.000000
_exptl_absorpt_correction_T_min 0.876250
_exptl_absorpt_correction_type semi-empirical
_exptl_absorpt_process_details SADABS
_exptl_crystal_colour black
_exptl_crystal_density_diffrn 1.423
_exptl_crystal_density_method 'not measured'
_exptl_crystal_description 'approx cube'
_exptl_crystal_F_000 3016
_exptl_crystal_size_max .45
_exptl_crystal_size_mid .40
_exptl_crystal_size_min .40
_refine_diff_density_max 1.67
_refine_diff_density_min -1.69
_refine_ls_abs_structure_details none
_refine_ls_extinction_coef -0.000000082(13)
_refine_ls_extinction_expression
;
Larson, A. C. (1967).  Acta Cryst. 23, p. 664.  Eq. (3)
;
_refine_ls_extinction_method Zachariasen
_refine_ls_goodness_of_fit_ref 1.8069
_refine_ls_matrix_type full
_refine_ls_number_parameters 1489
_refine_ls_number_reflns 20144
_refine_ls_R_factor_gt 0.0552
_refine_ls_shift/su_max 0.0982
_refine_ls_structure_factor_coef F
_refine_ls_weighting_details w^-1^=\s^2^(F)+(.07F)^2^
_refine_ls_weighting_scheme calc
_refine_ls_wR_factor_ref 0.0672
_reflns_number_gt 20144
_reflns_number_total 30843
_reflns_threshold_expression 'Fo^2^> 2.33\s(Fo^2^)'
_cod_data_source_file b306246e.txt
_cod_data_source_block MSC00095
_cod_original_formula_sum 'C99.5 H186 Cl2.15 Mn12 N1 O48'
_cod_database_code 7104862

loop_
_symmetry_equiv_pos_as_xyz
x,y,z
-x,-y,-z

loop_
_atom_site_label
_atom_site_type_symbol
_atom_site_fract_x
_atom_site_fract_y
_atom_site_fract_z
_atom_site_U_iso_or_equiv
_atom_site_adp_type
_atom_site_occupancy
_atom_site_disorder_group
_atom_site_disorder_assembly
Mn1 MN 0.26134(3) 0.11873(4) 0.16791(2) 0.0215(2) Uani 1 0 .
Mn2 MN 0.23707(3) 0.26615(3) 0.205054(19) 0.01596(18) Uani 1 0 .
Mn3 MN 0.19674(3) 0.42456(3) 0.241093(19) 0.01698(18) Uani 1 0 .
Mn4 MN 0.16248(4) 0.57769(4) 0.26913(2) 0.0248(2) Uani 1 0 .
Mn5 MN 0.39437(4) 0.23298(4) 0.34236(2) 0.0265(2) Uani 1 0 .
Mn6 MN 0.23535(3) 0.27285(3) 0.307790(19) 0.01746(18) Uani 1 0 .
Mn7 MN 0.07168(3) 0.31504(3) 0.266299(19) 0.01528(17) Uani 1 0 .
Mn8 MN -0.09057(3) 0.35685(3) 0.23466(2) 0.02092(19) Uani 1 0 .
Mn9 MN 0.37337(4) 0.10606(4) 0.26464(2) 0.0233(2) Uani 1 0 .
Mn10 MN 0.06047(3) 0.22829(3) 0.16452(2) 0.01977(19) Uani 1 0 .
Mn11 MN -0.02244(4) 0.52099(3) 0.25560(2) 0.0244(2) Uani 1 0 .
Mn12 MN 0.31496(4) 0.43605(4) 0.33059(3) 0.0385(3) Uani 1 0 .
O13 O 0.17111(14) 0.22793(14) 0.27035(8) 0.0157(8) Uani 1 0 .
O14 O 0.13834(14) 0.36109(14) 0.30170(8) 0.0147(8) Uani 1 0 .
O15 O 0.28456(14) 0.32590(15) 0.24203(8) 0.0165(8) Uani 1 0 .
O16 O 0.14672(14) 0.36254(14) 0.20640(8) 0.0159(8) Uani 1 0 .
O17 O 0.31315(15) 0.16361(15) 0.21129(9) 0.0202(9) Uani 1 0 .
O18 O 0.17726(15) 0.21515(15) 0.17250(9) 0.0188(8) Uani 1 0 .
O19 O 0.24350(16) 0.47683(15) 0.28010(9) 0.0217(9) Uani 1 0 .
O20 O 0.10436(16) 0.51268(15) 0.24264(9) 0.0203(9) Uani 1 0 .
O21 O 0.30046(15) 0.32390(16) 0.33797(9) 0.0232(9) Uani 1 0 .
O22 O 0.33352(15) 0.18854(16) 0.30462(9) 0.0210(9) Uani 1 0 .
O23 O -0.01825(14) 0.40572(14) 0.26288(9) 0.0183(8) Uani 1 0 .
O24 O 0.01383(14) 0.27670(15) 0.22453(9) 0.0179(8) Uani 1 0 .
O25 O 0.49132(17) 0.16496(18) 0.22221(10) 0.0332(11) Uani 1 0 .
O26 O 0.25694(18) 0.04585(18) 0.30565(10) 0.0345(12) Uani 1 0 .
O27 O 0.08444(17) 0.35113(17) 0.11540(9) 0.0293(10) Uani 1 0 .
O28 O 0.1977(3) 0.4479(3) 0.39434(12) 0.112(2) Uani 1 0 .
O29 O 0.0862(2) 0.68291(17) 0.25018(11) 0.0365(12) Uani 1 0 .
C30 C 0.0084(3) 0.6963(3) 0.24300(16) 0.0373(17) Uani 1 0 .
O31 O -0.0381(2) 0.64149(18) 0.24764(13) 0.0490(14) Uani 1 0 .
C32 C -0.0327(4) 0.7858(3) 0.2293(2) 0.055(2) Uani 1 0 .
C33 C -0.0930(3) 0.8076(3) 0.18970(19) 0.0409(18) Uani 1 0 .
C34 C -0.1160(4) 0.9019(3) 0.1784(2) 0.056(2) Uani 1 0 .
C35 C -0.0465(6) 0.7757(4) 0.1419(2) 0.095(4) Uani 1 0 .
C36 C -0.1755(4) 0.7721(4) 0.2103(4) 0.140(5) Uani 1 0 .
O37 O -0.15959(16) 0.30059(16) 0.20602(10) 0.0272(10) Uani 1 0 .
C38 C -0.1342(2) 0.2688(2) 0.16639(15) 0.0279(14) Uani 1 0 .
O39 O -0.05511(16) 0.24833(17) 0.14618(10) 0.0298(10) Uani 1 0 .
C40 C -0.2049(3) 0.2565(3) 0.14021(18) 0.0427(18) Uani 1 0 .
C41 C -0.1889(3) 0.1881(3) 0.1104(2) 0.049(2) Uani 1 0 .
C42 C -0.1193(4) 0.2125(4) 0.0590(2) 0.064(3) Uani 1 0 .
C43 C -0.2748(3) 0.1870(3) 0.0936(2) 0.049(2) Uani 1 0 .
C44 C -0.1513(4) 0.1072(3) 0.1347(2) 0.069(3) Uani 1 0 .
O45 O 0.35166(16) 0.02249(17) 0.16382(10) 0.0312(10) Uani 1 0 .
C46 C 0.4101(3) -0.0107(3) 0.19038(16) 0.0314(15) Uani 1 0 .
O47 O 0.42058(18) 0.01280(17) 0.22938(11) 0.0373(11) Uani 1 0 .
C48 C 0.4745(3) -0.0849(3) 0.17491(18) 0.0393(17) Uani 1 0 .
C49 C 0.5447(3) -0.0632(3) 0.1272(2) 0.051(2) Uani 1 0 .
C50 C 0.6113(3) -0.1428(4) 0.1215(2) 0.077(3) Uani 1 0 .
C51 C 0.5040(3) -0.0329(4) 0.0791(2) 0.063(2) Uani 1 0 .
C52 C 0.5921(4) 0.0027(4) 0.1350(3) 0.084(3) Uani 1 0 .
O53 O 0.21805(17) 0.08994(17) 0.11286(10) 0.0286(10) Uani 1 0 .
C54 C 0.1615(3) 0.1307(2) 0.08657(14) 0.0259(14) Uani 1 0 .
O55 O 0.09943(17) 0.18657(17) 0.09966(10) 0.0276(10) Uani 1 0 .
C56 C 0.1680(3) 0.1116(3) 0.03358(15) 0.0345(16) Uani 1 0 .
C57 C 0.1663(3) 0.0215(3) 0.03124(17) 0.0427(18) Uani 1 0 .
C58 C 0.2554(4) -0.0326(4) 0.0389(2) 0.065(2) Uani 1 0 .
C59 C 0.1502(4) 0.0200(4) -0.0223(2) 0.061(2) Uani 1 0 .
C60 C 0.0905(4) -0.0107(3) 0.0717(2) 0.056(2) Uani 1 0 .
O61 O 0.17638(16) 0.04571(16) 0.22620(9) 0.0243(9) Uani 1 0 .
C62 C 0.0937(2) 0.0498(2) 0.22738(14) 0.0246(13) Uani 1 0 .
O63 O 0.04740(16) 0.10641(16) 0.20180(10) 0.0262(10) Uani 1 0 .
C64 C 0.0484(2) -0.0206(2) 0.26074(15) 0.0290(14) Uani 1 0 .
C65 C -0.0152(3) 0.0020(2) 0.30927(15) 0.0308(15) Uani 1 0 .
C66 C -0.0932(3) 0.0665(3) 0.29663(19) 0.0475(19) Uani 1 0 .
C67 C -0.0472(3) -0.0783(3) 0.33952(17) 0.0422(19) Uani 1 0 .
C68 C 0.0340(3) 0.0328(3) 0.34268(17) 0.0414(18) Uani 1 0 .
O69 O 0.44265(18) 0.04131(18) 0.31544(11) 0.0357(11) Uani 1 0 .
C70 C 0.4893(3) 0.0618(3) 0.34129(15) 0.0355(16) Uani 1 0 .
O71 O 0.48472(17) 0.13487(19) 0.34910(10) 0.0353(11) Uani 1 0 .
C72 C 0.5575(3) -0.0042(3) 0.36412(19) 0.055(2) Uani 1 0 .
C73 C 0.6213(4) -0.0548(4) 0.3288(3) 0.074(3) Uani 1 0 .
C74 C 0.6635(5) 0.0087(7) 0.2848(4) 0.154(5) Uani 1 0 .
C75 C 0.6924(4) -0.1061(4) 0.3580(3) 0.105(4) Uani 1 0 .
C76 C 0.5885(6) -0.1048(5) 0.3035(4) 0.156(5) Uani 1 0 .
O77 O 0.18332(16) 0.21391(17) 0.37221(9) 0.0270(10) Uani 1 0 .
C78 C 0.2250(3) 0.1760(3) 0.40874(15) 0.0347(16) Uani 1 0 .
O79 O 0.30313(18) 0.17741(19) 0.40965(10) 0.0357(11) Uani 1 0 .
C80 C 0.1666(3) 0.1279(3) 0.45277(18) 0.057(2) Uani 1 0 .
C81 C 0.2067(3) 0.0473(3) 0.48173(18) 0.048(2) Uani 1 0 .
C82 C 0.1353(4) 0.0058(4) 0.5186(2) 0.069(3) Uani 1 0 .
C83 C 0.2633(6) 0.0661(5) 0.5164(3) 0.104(5) Uani 1 0 .
C84 C 0.2643(6) -0.0090(4) 0.4481(3) 0.111(4) Uani 1 0 .
O85 O 0.01266(15) 0.25991(15) 0.32888(9) 0.0207(9) Uani 1 0 .
C86 C -0.0709(2) 0.2581(2) 0.34175(14) 0.0237(13) Uani 1 0 .
O87 O -0.12495(16) 0.28462(17) 0.31242(10) 0.0267(10) Uani 1 0 .
C88 C -0.0996(3) 0.2203(3) 0.39726(15) 0.0301(15) Uani 1 0 .
C89 C -0.1211(3) 0.2834(3) 0.43355(15) 0.0375(17) Uani 1 0 .
C90 C -0.1471(4) 0.2357(4) 0.48777(18) 0.064(3) Uani 1 0 .
C91 C -0.1945(4) 0.3523(4) 0.4191(2) 0.077(3) Uani 1 0 .
C92 C -0.0394(4) 0.3209(3) 0.43159(19) 0.050(2) Uani 1 0 .
O93 O -0.06830(17) 0.43764(16) 0.15955(10) 0.0269(10) Uani 1 0 .
C94 C -0.0503(2) 0.5101(2) 0.14726(15) 0.0284(14) Uani 1 0 .
O95 O -0.0299(2) 0.54756(18) 0.17695(12) 0.0467(14) Uani 1 0 .
C96 C -0.0502(3) 0.5549(3) 0.09232(16) 0.0320(16) Uani 1 0 .
C97 C -0.1385(3) 0.5723(3) 0.07354(15) 0.0341(16) Uani 1 0 .
C98 C -0.1644(3) 0.4930(3) 0.06712(19) 0.049(2) Uani 1 0 .
C99 C -0.2108(3) 0.6144(3) 0.11184(19) 0.056(2) Uani 1 0 .
C100 C -0.1281(4) 0.6303(4) 0.02178(19) 0.058(2) Uani 1 0 .
O101 O 0.25993(16) 0.47431(16) 0.17784(9) 0.0238(9) Uani 1 0 .
C102 C 0.2653(2) 0.5524(3) 0.16304(15) 0.0273(14) Uani 1 0 .
O103 O 0.23825(18) 0.60554(17) 0.19036(11) 0.0329(11) Uani 1 0 .
C104 C 0.3068(2) 0.5748(3) 0.10781(15) 0.0283(14) Uani 1 0 .
C105 C 0.2395(3) 0.5951(3) 0.07062(16) 0.0352(16) Uani 1 0 .
C106 C 0.2924(3) 0.6034(3) 0.01588(17) 0.049(2) Uani 1 0 .
C107 C 0.1772(4) 0.6747(4) 0.0795(2) 0.066(3) Uani 1 0 .
C108 C 0.1866(3) 0.5254(3) 0.07921(17) 0.0427(19) Uani 1 0 .
O109 O 0.22991(19) 0.64131(19) 0.29312(14) 0.0482(14) Uani 1 0 .
C110 C 0.2933(4) 0.6202(4) 0.3156(4) 0.122(4) Uani 1 0 .
O111 O 0.3292(2) 0.5487(3) 0.3309(2) 0.109(3) Uani 1 0 .
C112 C 0.3422(5) 0.7021(5) 0.3005(3) 0.032(3) Uani 0.5 0 .
C113 C 0.3037(3) 0.7576(3) 0.3390(2) 0.054(2) Uani 1 0 .
C114 C 0.2096(4) 0.8007(4) 0.3367(3) 0.078(3) Uani 1 0 .
C115 C 0.3523(5) 0.8090(4) 0.3560(4) 0.121(5) Uani 1 0 .
C116 C 0.3049(7) 0.6854(8) 0.3949(4) 0.070(5) Uani 0.5 0 .
O117 O 0.47490(16) 0.28748(18) 0.27270(10) 0.0308(11) Uani 1 0 .
C118 C 0.4712(4) 0.3625(4) 0.2554(3) 0.090(3) Uani 1 0 .
O119 O 0.4325(2) 0.4205(2) 0.27717(18) 0.0776(19) Uani 1 0 .
C120 C 0.5618(7) 0.3858(6) 0.2264(5) 0.059(5) Uani 0.5 0 .
C121 C 0.5465(3) 0.4434(3) 0.17046(17) 0.0386(17) Uani 1 0 .
C122 C 0.6090(12) 0.4554(8) 0.1308(10) 0.207(13) Uani 0.5 0 .
C123 C 0.4976(4) 0.5302(3) 0.1777(3) 0.072(3) Uani 1 0 .
C124 C 0.4857(8) 0.3981(7) 0.1554(5) 0.073(6) Uani 0.5 0 .
O125 O 0.3838(2) 0.4066(3) 0.38576(17) 0.092(2) Uani 1 0 .
C126 C 0.4374(3) 0.3431(4) 0.4000(2) 0.068(3) Uani 1 0 .
O127 O 0.45224(18) 0.2757(2) 0.38413(11) 0.0416(12) Uani 1 0 .
C128 C 0.4897(4) 0.3457(5) 0.4409(3) 0.117(4) Uani 1 0 .
C129 C 0.4558(6) 0.2776(8) 0.4967(3) 0.058(5) Uani 0.5 0 .
C130 C 0.3720(8) 0.3029(7) 0.5092(3) 0.159(7) Uani 1 0 .
C131 C 0.4805(8) 0.1892(10) 0.4925(4) 0.083(7) Uani 0.5 0 .
C132 C 0.5060(7) 0.3189(12) 0.5319(4) 0.298(12) Uani 1 0 .
O133 O -0.19887(16) 0.43206(18) 0.25267(11) 0.0382(11) Uani 1 0 .
C134 C -0.2105(3) 0.5009(4) 0.2663(3) 0.079(3) Uani 1 0 .
O135 O -0.1532(2) 0.5396(2) 0.26807(16) 0.0698(17) Uani 1 0 .
C136 C -0.3023(6) 0.5573(7) 0.2692(5) 0.169(8) Uani 1 0 .
C137 C -0.3498(3) 0.5763(6) 0.3172(2) 0.091(4) Uani 1 0 .
C138 C -0.4395(4) 0.6038(5) 0.3299(4) 0.148(5) Uani 1 0 .
C139 C -0.3640(7) 0.4708(8) 0.3431(4) 0.060(5) Uani 0.5 0 .
C140 C -0.2964(4) 0.6123(7) 0.3435(3) 0.170(6) Uani 1 0 .
O141 O 0.08240(17) 0.55847(17) 0.34453(10) 0.0302(10) Uani 1 0 .
C142 C 0.0039(3) 0.5424(2) 0.36082(15) 0.0285(14) Uani 1 0 .
O143 O -0.03952(18) 0.52007(19) 0.33466(11) 0.0388(12) Uani 1 0 .
C144 C -0.0371(3) 0.5516(3) 0.41513(16) 0.0359(16) Uani 1 0 .
C145 C -0.0632(3) 0.6407(3) 0.42456(15) 0.0370(17) Uani 1 0 .
C146 C -0.1221(4) 0.6920(4) 0.3877(2) 0.070(3) Uani 1 0 .
C147 C -0.1128(3) 0.6387(3) 0.47899(18) 0.052(2) Uani 1 0 .
C148 C 0.0178(4) 0.6806(4) 0.4178(2) 0.068(3) Uani 1 0 .
O149 O 0.30392(15) 0.31157(16) 0.14092(9) 0.0213(9) Uani 1 0 .
C150 C 0.3380(2) 0.2713(3) 0.10348(14) 0.0264(14) Uani 1 0 .
O151 O 0.33938(17) 0.19688(17) 0.10543(10) 0.0288(10) Uani 1 0 .
C152 C 0.3746(3) 0.3263(3) 0.05532(15) 0.0375(17) Uani 1 0 .
C153 C 0.4429(3) 0.2860(3) 0.01478(15) 0.0325(15) Uani 1 0 .
C154 C 0.4056(4) 0.2294(4) -0.00801(19) 0.062(3) Uani 1 0 .
C155 C 0.4727(3) 0.3572(3) -0.02780(17) 0.053(2) Uani 1 0 .
C156 C 0.5215(3) 0.2386(4) 0.0383(2) 0.062(2) Uani 1 0 .
CL157 CL 0.23023(19) 0.87683(18) 0.18522(11) 0.1563(17) Uani 1 0 .
C158 C 0.2420(7) 0.7927(6) 0.1669(3) 0.104(5) Uani 1 0 .
CL159 CL 0.36620(19) 0.76552(19) 0.12943(14) 0.1327(18) Uani 0.75 0 .
C112A C 0.3071(5) 0.6731(5) 0.3591(3) 0.0325(18) Uiso 0.5 0 .
C116A C 0.3577(7) 0.7758(7) 0.2795(4) 0.061(3) Uiso 0.5 0 .
C120A C 0.4893(5) 0.3803(5) 0.1887(3) 0.0223(16) Uiso 0.5 0 .
C124A C 0.6307(5) 0.4177(5) 0.1964(3) 0.0293(17) Uiso 0.5 0 .
C122A C 0.5855(9) 0.4332(8) 0.1095(5) 0.046(3) Uiso 0.5 0 .
C129A C 0.4442(14) 0.3785(14) 0.4833(8) 0.138(7) Uiso 0.5 0 .
C131A C 0.3686(17) 0.4894(17) 0.4845(10) 0.200(11) Uiso 0.5 0 .
C136A C -0.3085(7) 0.5003(7) 0.3132(4) 0.045(2) Uiso 0.5 0 .
C139A C -0.3632(9) 0.6442(8) 0.2571(5) 0.076(4) Uiso 0.5 0 .
N168 N 0.6901(5) 0.1503(5) 0.4041(3) 0.139(3) Uiso 1 0 .
C169 C 0.6850(5) 0.1910(5) 0.3623(3) 0.100(2) Uiso 1 0 .
C170 C 0.6756(3) 0.2424(3) 0.3146(2) 0.0540(13) Uiso 1 0 .
CL171 CL 0.6742(10) 0.1864(10) 0.2755(6) 0.115(5) Uiso 0.15 0 .
Cl159a CL 0.3116(9) 0.7966(8) 0.1429(5) 0.131(4) Uiso 0.25 0 .
H1 H 0.2377 0.039 0.2835 0.038 Uiso 1 0 .
H2 H 0.2172 0.0917 0.3164 0.038 Uiso 1 0 .
H3 H 0.0397 0.3766 0.1263 0.038 Uiso 1 0 .
H4 H 0.1082 0.3582 0.145 0.038 Uiso 1 0 .
H5 H 0.2293 0.4093 0.383 0.038 Uiso 1 0 .
H6 H 0.1678 0.47 0.3816 0.038 Uiso 1 0 .
H7 H 0.474 0.1772 0.1947 0.038 Uiso 1 0 .
H8 H 0.4869 0.2077 0.2361 0.038 Uiso 1 0 .
H9 H -0.0661 0.8029 0.2607 0.0645 Uiso 1 0 .
H10 H 0.0137 0.8183 0.2171 0.0645 Uiso 1 0 .
H11 H -0.0636 0.9252 0.1662 0.0674 Uiso 1 0 .
H12 H -0.1529 0.9188 0.1533 0.0674 Uiso 1 0 .
H13 H -0.1466 0.922 0.209 0.0674 Uiso 1 0 .
H14 H -0.0293 0.7177 0.1479 0.1048 Uiso 1 0 .
H15 H -0.0811 0.7918 0.1156 0.1048 Uiso 1 0 .
H16 H 0.0077 0.8001 0.1284 0.1048 Uiso 1 0 .
H17 H -0.2064 0.7919 0.2417 0.0722 Uiso 1 0 .
H18 H -0.2155 0.788 0.1866 0.0722 Uiso 1 0 .
H19 H -0.1641 0.7131 0.2186 0.0722 Uiso 1 0 .
H20 H -0.2561 0.2488 0.1661 0.0575 Uiso 1 0 .
H21 H -0.2186 0.3074 0.1173 0.0575 Uiso 1 0 .
H22 H -0.0618 0.2136 0.0684 0.0796 Uiso 1 0 .
H23 H -0.1077 0.1725 0.0377 0.0796 Uiso 1 0 .
H24 H -0.1369 0.2657 0.0408 0.0796 Uiso 1 0 .
H25 H -0.2991 0.2412 0.0782 0.0657 Uiso 1 0 .
H26 H -0.2655 0.1507 0.0699 0.0657 Uiso 1 0 .
H27 H -0.3174 0.1681 0.1229 0.0657 Uiso 1 0 .
H28 H -0.1885 0.0873 0.1657 0.0831 Uiso 1 0 .
H29 H -0.1419 0.0676 0.1122 0.0831 Uiso 1 0 .
H30 H -0.0947 0.1077 0.1427 0.0831 Uiso 1 0 .
H31 H 0.5025 -0.1119 0.2032 0.0503 Uiso 1 0 .
H32 H 0.4415 -0.122 0.168 0.0503 Uiso 1 0 .
H33 H 0.5821 -0.1855 0.1177 0.0823 Uiso 1 0 .
H34 H 0.6566 -0.1336 0.0926 0.0823 Uiso 1 0 .
H35 H 0.6379 -0.1625 0.1515 0.0823 Uiso 1 0 .
H36 H 0.46 0.0174 0.0823 0.0732 Uiso 1 0 .
H37 H 0.5463 -0.0189 0.0491 0.0732 Uiso 1 0 .
H38 H 0.4733 -0.0728 0.0732 0.0732 Uiso 1 0 .
H39 H 0.6174 -0.0153 0.167 0.0962 Uiso 1 0 .
H40 H 0.6395 0.0156 0.1083 0.0962 Uiso 1 0 .
H41 H 0.5525 0.0539 0.14 0.0962 Uiso 1 0 .
H42 H 0.1182 0.1453 0.0194 0.0483 Uiso 1 0 .
H43 H 0.2202 0.1275 0.0124 0.0483 Uiso 1 0 .
H44 H 0.2546 -0.0882 0.0362 0.0714 Uiso 1 0 .
H45 H 0.3015 -0.0117 0.0142 0.0714 Uiso 1 0 .
H46 H 0.2656 -0.0329 0.0726 0.0714 Uiso 1 0 .
H47 H 0.0958 0.0554 -0.028 0.0722 Uiso 1 0 .
H48 H 0.1966 0.0393 -0.0478 0.0722 Uiso 1 0 .
H49 H 0.1462 -0.0347 -0.025 0.0722 Uiso 1 0 .
H50 H 0.0355 0.0239 0.0662 0.0716 Uiso 1 0 .
H51 H 0.0872 -0.0657 0.0699 0.0716 Uiso 1 0 .
H52 H 0.0985 -0.009 0.1054 0.0716 Uiso 1 0 .
H53 H 0.0172 -0.0402 0.2406 0.0429 Uiso 1 0 .
H54 H 0.0944 -0.0655 0.2708 0.0429 Uiso 1 0 .
H55 H -0.0728 0.1185 0.2781 0.0633 Uiso 1 0 .
H56 H -0.124 0.0499 0.2757 0.0633 Uiso 1 0 .
H57 H -0.1326 0.0798 0.327 0.0633 Uiso 1 0 .
H58 H -0.0866 -0.0693 0.3704 0.0582 Uiso 1 0 .
H59 H -0.0784 -0.0986 0.319 0.0582 Uiso 1 0 .
H60 H 0.0011 -0.1202 0.3474 0.0582 Uiso 1 0 .
H61 H 0.0831 -0.0087 0.3515 0.0522 Uiso 1 0 .
H62 H 0.0559 0.0821 0.3252 0.0522 Uiso 1 0 .
H63 H -0.004 0.0434 0.374 0.0522 Uiso 1 0 .
H64 H 0.5908 0.0197 0.3814 0.0721 Uiso 1 0 .
H65 H 0.5271 -0.0436 0.3904 0.0721 Uiso 1 0 .
H66 H 0.7126 -0.0131 0.2598 0.1347 Uiso 1 0 .
H67 H 0.6227 0.0458 0.2632 0.1347 Uiso 1 0 .
H68 H 0.6896 0.0507 0.2963 0.1347 Uiso 1 0 .
H69 H 0.6684 -0.148 0.3847 0.1031 Uiso 1 0 .
H70 H 0.7417 -0.1316 0.3371 0.1031 Uiso 1 0 .
H71 H 0.7145 -0.0713 0.3759 0.1031 Uiso 1 0 .
H72 H 0.5459 -0.0714 0.2836 0.1588 Uiso 1 0 .
H73 H 0.6358 -0.1304 0.2795 0.1588 Uiso 1 0 .
H74 H 0.5625 -0.1466 0.3271 0.1588 Uiso 1 0 .
H75 H 0.1382 0.1633 0.4764 0.0714 Uiso 1 0 .
H76 H 0.1199 0.1155 0.4379 0.0714 Uiso 1 0 .
H77 H 0.1025 0.0421 0.5406 0.0854 Uiso 1 0 .
H78 H 0.0975 -0.0078 0.4998 0.0854 Uiso 1 0 .
H79 H 0.1611 -0.0439 0.5384 0.0854 Uiso 1 0 .
H80 H 0.2894 0.0157 0.5362 0.1235 Uiso 1 0 .
H81 H 0.3125 0.092 0.4952 0.1235 Uiso 1 0 .
H82 H 0.2308 0.1016 0.5384 0.1235 Uiso 1 0 .
H83 H 0.2919 -0.0577 0.4671 0.116 Uiso 1 0 .
H84 H 0.2295 -0.0253 0.4276 0.116 Uiso 1 0 .
H85 H 0.3086 0.0187 0.4246 0.116 Uiso 1 0 .
H86 H -0.1504 0.1953 0.3998 0.0443 Uiso 1 0 .
H87 H -0.0534 0.1768 0.4079 0.0443 Uiso 1 0 .
H88 H -0.163 0.2722 0.5119 0.0808 Uiso 1 0 .
H89 H -0.1995 0.2119 0.489 0.0808 Uiso 1 0 .
H90 H -0.1022 0.1931 0.4966 0.0808 Uiso 1 0 .
H91 H -0.2083 0.3899 0.4421 0.083 Uiso 1 0 .
H92 H -0.1762 0.3814 0.3851 0.083 Uiso 1 0 .
H93 H -0.2452 0.3294 0.4195 0.083 Uiso 1 0 .
H94 H 0.008 0.2777 0.441 0.0627 Uiso 1 0 .
H95 H -0.0205 0.3515 0.3992 0.0627 Uiso 1 0 .
H96 H -0.0514 0.3573 0.4567 0.0627 Uiso 1 0 .
H97 H -0.031 0.6078 0.0886 0.0471 Uiso 1 0 .
H98 H -0.0077 0.5234 0.0702 0.0471 Uiso 1 0 .
H99 H -0.2184 0.5052 0.0537 0.0631 Uiso 1 0 .
H100 H -0.1196 0.4664 0.0428 0.0631 Uiso 1 0 .
H101 H -0.172 0.4555 0.0985 0.0631 Uiso 1 0 .
H102 H -0.1961 0.6643 0.1163 0.0673 Uiso 1 0 .
H103 H -0.266 0.6271 0.1001 0.0673 Uiso 1 0 .
H104 H -0.2184 0.5782 0.1445 0.0673 Uiso 1 0 .
H105 H -0.1106 0.6806 0.0241 0.0738 Uiso 1 0 .
H106 H -0.0813 0.6041 -0.0026 0.0738 Uiso 1 0 .
H107 H -0.1801 0.6429 0.0078 0.0738 Uiso 1 0 .
H108 H 0.3357 0.6218 0.1038 0.045 Uiso 1 0 .
H109 H 0.3515 0.5296 0.0982 0.045 Uiso 1 0 .
H110 H 0.3318 0.5517 0.012 0.0644 Uiso 1 0 .
H111 H 0.255 0.6147 -0.0084 0.0644 Uiso 1 0 .
H112 H 0.3278 0.6458 0.0092 0.0644 Uiso 1 0 .
H113 H 0.2074 0.7192 0.0755 0.0799 Uiso 1 0 .
H114 H 0.1348 0.6881 0.0577 0.0799 Uiso 1 0 .
H115 H 0.1444 0.6662 0.1149 0.0799 Uiso 1 0 .
H116 H 0.152 0.5169 0.1128 0.0586 Uiso 1 0 .
H117 H 0.1483 0.5342 0.0548 0.0586 Uiso 1 0 .
H118 H 0.226 0.4728 0.0753 0.0586 Uiso 1 0 .
H119 H 0.4058 0.6863 0.2995 0.049 Uiso 1 0 .
H120 H 0.3359 0.7337 0.2666 0.049 Uiso 1 0 .
H121 H 0.2092 0.8523 0.312 0.0944 Uiso 1 0 .
H122 H 0.1767 0.7674 0.3265 0.0944 Uiso 1 0 .
H123 H 0.1795 0.8146 0.3691 0.0944 Uiso 1 0 .
H124 H 0.4102 0.7794 0.36 0.1267 Uiso 1 0 .
H125 H 0.362 0.8565 0.3279 0.1267 Uiso 1 0 .
H126 H 0.3225 0.8277 0.385 0.1267 Uiso 1 0 .
H127 H 0.2838 0.7116 0.4246 0.0701 Uiso 1 0 .
H128 H 0.2706 0.6445 0.3969 0.0701 Uiso 1 0 .
H129 H 0.3649 0.6573 0.3978 0.0701 Uiso 1 0 .
H130 H 0.5878 0.4153 0.2454 0.0724 Uiso 1 0 .
H131 H 0.6085 0.3372 0.2203 0.0724 Uiso 1 0 .
H132 H 0.6597 0.4092 0.1297 0.1058 Uiso 1 0 .
H133 H 0.6095 0.4925 0.1048 0.1058 Uiso 1 0 .
H134 H 0.6557 0.4895 0.1503 0.1058 Uiso 1 0 .
H135 H 0.5329 0.5613 0.1869 0.0831 Uiso 1 0 .
H136 H 0.4766 0.5594 0.1471 0.0831 Uiso 1 0 .
H137 H 0.4457 0.5253 0.2046 0.0831 Uiso 1 0 .
H138 H 0.433 0.3897 0.1836 0.0861 Uiso 1 0 .
H139 H 0.4616 0.4252 0.126 0.0861 Uiso 1 0 .
H140 H 0.5122 0.3422 0.1509 0.0861 Uiso 1 0 .
H141 H 0.5509 0.3289 0.429 0.1132 Uiso 1 0 .
H142 H 0.4798 0.3992 0.4485 0.1132 Uiso 1 0 .
H143 H 0.3592 0.3612 0.5106 0.1497 Uiso 1 0 .
H144 H 0.338 0.2964 0.484 0.1497 Uiso 1 0 .
H145 H 0.3449 0.2742 0.5416 0.1497 Uiso 1 0 .
H146 H 0.4756 0.153 0.5257 0.08 Uiso 1 0 .
H147 H 0.4486 0.1716 0.4723 0.08 Uiso 1 0 .
H148 H 0.5437 0.177 0.4768 0.08 Uiso 1 0 .
H149 H 0.57 0.3006 0.5241 0.2536 Uiso 1 0 .
H150 H 0.4961 0.3775 0.5231 0.2536 Uiso 1 0 .
H151 H 0.4875 0.3018 0.5673 0.2536 Uiso 1 0 .
H152 H -0.2906 0.6093 0.2407 0.1338 Uiso 1 0 .
H153 H -0.3362 0.5321 0.2502 0.1338 Uiso 1 0 .
H154 H -0.4588 0.6598 0.3251 0.1237 Uiso 1 0 .
H155 H -0.4741 0.5752 0.3172 0.1237 Uiso 1 0 .
H156 H -0.4572 0.5843 0.3697 0.1237 Uiso 1 0 .
H157 H -0.3967 0.4613 0.3793 0.0837 Uiso 1 0 .
H158 H -0.4005 0.4482 0.325 0.0837 Uiso 1 0 .
H159 H -0.3109 0.43 0.3436 0.0837 Uiso 1 0 .
H160 H -0.3093 0.598 0.3794 0.1489 Uiso 1 0 .
H161 H -0.235 0.6004 0.3315 0.1489 Uiso 1 0 .
H162 H -0.3105 0.6753 0.336 0.1489 Uiso 1 0 .
H163 H -0.0883 0.5247 0.4248 0.0512 Uiso 1 0 .
H164 H 0.004 0.5211 0.4374 0.0512 Uiso 1 0 .
H165 H -0.1381 0.7474 0.3928 0.0834 Uiso 1 0 .
H166 H -0.0902 0.6929 0.3524 0.0834 Uiso 1 0 .
H167 H -0.1731 0.6683 0.3907 0.0834 Uiso 1 0 .
H168 H -0.1297 0.6927 0.4875 0.0643 Uiso 1 0 .
H169 H -0.1636 0.6132 0.4853 0.0643 Uiso 1 0 .
H170 H -0.0751 0.6064 0.5034 0.0643 Uiso 1 0 .
H171 H 0.056 0.6502 0.4414 0.0839 Uiso 1 0 .
H172 H 0.0511 0.6836 0.384 0.0839 Uiso 1 0 .
H173 H 0.0015 0.7364 0.425 0.0839 Uiso 1 0 .
H174 H 0.3251 0.356 0.0393 0.0514 Uiso 1 0 .
H175 H 0.4 0.3667 0.065 0.0514 Uiso 1 0 .
H176 H 0.3543 0.2579 -0.0218 0.0747 Uiso 1 0 .
H177 H 0.4474 0.2067 -0.0344 0.0747 Uiso 1 0 .
H178 H 0.3877 0.1837 0.0182 0.0747 Uiso 1 0 .
H179 H 0.4935 0.3953 -0.0132 0.0647 Uiso 1 0 .
H180 H 0.5173 0.3376 -0.0534 0.0647 Uiso 1 0 .
H181 H 0.423 0.3876 -0.0431 0.0647 Uiso 1 0 .
H182 H 0.5057 0.196 0.0652 0.0745 Uiso 1 0 .
H183 H 0.5675 0.2168 0.013 0.0745 Uiso 1 0 .
H184 H 0.5463 0.2767 0.0519 0.0745 Uiso 1 0 .
H185 H 0.2341 0.7556 0.1953 0.0617 Uiso 1 0 .
H186 H 0.2054 0.8026 0.1442 0.0617 Uiso 1 0 .

loop_
_atom_site_aniso_label
_atom_site_aniso_U_11
_atom_site_aniso_U_22
_atom_site_aniso_U_33
_atom_site_aniso_U_12
_atom_site_aniso_U_13
_atom_site_aniso_U_23
Mn1 0.0168(3) 0.0235(5) 0.0242(11) -0.0017(2) -0.0022(2) -0.0105(2)
Mn2 0.0132(3) 0.0198(4) 0.0159(8) -0.0032(2) -0.00201(19) -0.0053(2)
Mn3 0.0188(4) 0.0195(4) 0.0155(8) -0.0065(2) -0.0024(2) -0.0034(2)
Mn4 0.0266(4) 0.0213(5) 0.0314(15) -0.0112(2) -0.0010(2) -0.0075(3)
Mn5 0.0183(4) 0.0384(7) 0.0228(11) -0.0002(3) -0.0092(2) -0.0077(3)
Mn6 0.0137(3) 0.0236(5) 0.0155(8) -0.0032(2) -0.0030(2) -0.0026(2)
Mn7 0.0125(3) 0.0173(4) 0.0173(8) -0.0031(2) -0.00241(19) -0.0053(2)
Mn8 0.0142(3) 0.0227(5) 0.0279(13) -0.0021(2) -0.0062(2) -0.0109(2)
Mn9 0.0183(4) 0.0242(5) 0.0245(12) 0.0017(2) -0.0056(2) -0.0051(2)
Mn10 0.0168(3) 0.0227(5) 0.0224(11) -0.0027(2) -0.0062(2) -0.0098(2)
Mn11 0.0225(4) 0.0181(4) 0.0348(16) 0.0005(2) -0.0130(2) -0.0100(3)
Mn12 0.0200(4) 0.0465(8) 0.053(2) 0.0025(3) -0.0152(3) -0.0339(3)
O13 0.0126(12) 0.0156(13) 0.0176(14) -0.0009(9) -0.0020(9) -0.0030(10)
O14 0.0125(12) 0.0182(13) 0.0152(13) -0.0036(9) -0.0032(9) -0.0038(10)
O15 0.0148(12) 0.0214(14) 0.0159(14) -0.0042(10) -0.0046(9) -0.0051(10)
O16 0.0169(12) 0.0205(13) 0.0131(13) -0.0045(10) -0.0044(9) -0.0043(10)
O17 0.0166(12) 0.0202(14) 0.0221(16) -0.0002(10) -0.0020(10) -0.0073(10)
O18 0.0154(12) 0.0203(14) 0.0221(16) -0.0016(10) -0.0052(10) -0.0090(10)
O19 0.0246(14) 0.0243(15) 0.0224(16) -0.0112(11) -0.0020(10) -0.0073(11)
O20 0.0250(14) 0.0162(13) 0.0221(16) -0.0055(10) -0.0054(10) -0.0023(10)
O21 0.0162(13) 0.0358(17) 0.0183(15) -0.0016(11) -0.0060(10) -0.0090(11)
O22 0.0144(12) 0.0286(15) 0.0183(15) -0.0002(10) -0.0046(9) -0.0038(11)
O23 0.0127(12) 0.0187(13) 0.0235(17) -0.0009(10) -0.0034(9) -0.0085(10)
O24 0.0152(12) 0.0215(14) 0.0197(15) -0.0041(10) -0.0036(9) -0.0088(10)
O25 0.0228(15) 0.044(2) 0.034(2) -0.0065(13) -0.0014(12) -0.0162(14)
O26 0.0370(17) 0.0412(19) 0.033(2) -0.0158(14) -0.0116(13) 0.0038(14)
O27 0.0329(16) 0.0314(17) 0.0224(17) -0.0014(12) -0.0056(11) -0.0081(12)
O28 0.069(3) 0.169(5) 0.027(2) 0.082(3) -0.0177(17) -0.034(2)
O29 0.0428(19) 0.0169(15) 0.051(3) -0.0072(13) -0.0072(15) -0.0053(13)
C30 0.060(3) 0.025(2) 0.032(3) -0.003(2) -0.021(2) -0.0105(18)
O31 0.051(2) 0.0194(16) 0.085(5) 0.0045(14) -0.0449(18) -0.0152(16)
C32 0.085(4) 0.020(2) 0.065(4) 0.004(2) -0.041(3) -0.012(2)
C33 0.043(3) 0.023(2) 0.056(4) -0.0009(19) -0.020(2) 0.006(2)
C34 0.064(4) 0.028(3) 0.070(5) 0.003(2) -0.027(3) 0.004(2)
C35 0.188(8) 0.038(3) 0.048(4) 0.010(4) -0.037(4) -0.005(3)
C36 0.040(4) 0.047(4) 0.315(19) -0.004(3) -0.053(6) 0.044(6)
O37 0.0176(13) 0.0302(16) 0.037(2) -0.0041(11) -0.0070(11) -0.0149(13)
C38 0.025(2) 0.024(2) 0.039(3) -0.0031(16) -0.0140(17) -0.0092(18)
O39 0.0232(15) 0.0329(17) 0.037(2) -0.0010(12) -0.0130(12) -0.0171(13)
C40 0.031(2) 0.040(3) 0.061(4) 0.0025(19) -0.023(2) -0.024(2)
C41 0.052(3) 0.032(3) 0.075(5) -0.001(2) -0.043(3) -0.019(2)
C42 0.076(4) 0.073(4) 0.057(4) -0.018(3) -0.029(3) -0.009(3)
C43 0.054(3) 0.043(3) 0.069(5) -0.014(2) -0.033(3) -0.019(3)
C44 0.084(4) 0.036(3) 0.104(7) -0.005(3) -0.056(4) -0.019(3)
O45 0.0197(14) 0.0341(17) 0.037(2) 0.0029(12) -0.0064(12) -0.0164(13)
C46 0.024(2) 0.029(2) 0.041(3) -0.0052(17) 0.0004(17) -0.0137(19)
O47 0.0322(17) 0.0289(17) 0.046(3) 0.0078(13) -0.0130(13) -0.0139(14)
C48 0.032(2) 0.031(2) 0.053(4) 0.0042(18) -0.013(2) -0.017(2)
C49 0.028(2) 0.056(3) 0.068(5) -0.003(2) 0.001(2) -0.038(3)
C50 0.037(3) 0.086(5) 0.092(6) 0.022(3) -0.014(3) -0.057(4)
C51 0.051(3) 0.068(4) 0.056(4) 0.003(3) 0.007(3) -0.026(3)
C52 0.046(3) 0.105(6) 0.111(7) -0.036(3) 0.029(3) -0.071(4)
O53 0.0277(15) 0.0308(16) 0.0283(19) -0.0010(12) -0.0066(11) -0.0158(12)
C54 0.031(2) 0.028(2) 0.024(2) -0.0115(17) -0.0014(16) -0.0096(17)
O55 0.0281(15) 0.0294(16) 0.0273(19) -0.0032(12) -0.0064(11) -0.0126(12)
C56 0.039(2) 0.041(3) 0.030(3) -0.011(2) -0.0052(18) -0.0128(19)
C57 0.045(3) 0.047(3) 0.040(3) -0.006(2) -0.005(2) -0.025(2)
C58 0.068(4) 0.058(4) 0.060(4) 0.008(3) -0.006(3) -0.034(3)
C59 0.078(4) 0.071(4) 0.047(4) -0.016(3) -0.013(3) -0.037(3)
C60 0.061(4) 0.063(4) 0.062(4) -0.036(3) -0.001(3) -0.020(3)
O61 0.0201(14) 0.0275(16) 0.0266(18) -0.0052(11) -0.0030(10) -0.0058(11)
C62 0.026(2) 0.025(2) 0.024(2) -0.0043(16) -0.0008(15) -0.0143(16)
O63 0.0210(14) 0.0259(16) 0.035(2) -0.0058(11) -0.0054(11) -0.0081(12)
C64 0.025(2) 0.026(2) 0.036(3) -0.0046(16) 0.0000(16) -0.0113(18)
C65 0.028(2) 0.026(2) 0.036(3) -0.0067(17) 0.0056(17) -0.0077(18)
C66 0.028(2) 0.050(3) 0.056(4) -0.002(2) 0.003(2) -0.010(2)
C67 0.043(3) 0.045(3) 0.044(3) -0.023(2) 0.011(2) -0.008(2)
C68 0.044(3) 0.041(3) 0.040(3) -0.012(2) 0.005(2) -0.012(2)
O69 0.0334(17) 0.0358(18) 0.034(2) 0.0038(13) -0.0150(13) -0.0019(13)
C70 0.025(2) 0.044(3) 0.028(2) 0.0066(19) -0.0044(17) -0.0036(19)
O71 0.0238(15) 0.043(2) 0.034(2) 0.0060(13) -0.0122(12) -0.0079(14)
C72 0.046(3) 0.059(4) 0.045(3) 0.018(2) -0.020(2) -0.003(2)
C73 0.057(4) 0.056(4) 0.107(7) 0.023(3) -0.054(4) -0.032(4)
C74 0.063(5) 0.203(11) 0.124(9) 0.043(6) 0.011(5) 0.003(7)
C75 0.078(5) 0.076(5) 0.149(10) 0.042(4) -0.073(5) -0.052(5)
C76 0.134(7) 0.098(6) 0.219(14) 0.076(5) -0.123(7) -0.092(7)
O77 0.0221(14) 0.0326(17) 0.0221(17) -0.0030(12) 0.0000(11) 0.0023(12)
C78 0.034(2) 0.038(3) 0.022(2) 0.0020(19) 0.0008(17) 0.0006(18)
O79 0.0320(17) 0.049(2) 0.0200(17) 0.0025(14) -0.0082(12) 0.0013(13)
C80 0.053(3) 0.057(4) 0.039(3) 0.003(3) 0.006(2) 0.018(2)
C81 0.063(3) 0.045(3) 0.035(3) -0.012(3) 0.000(2) -0.002(2)
C82 0.092(5) 0.059(4) 0.047(4) -0.014(3) -0.002(3) 0.022(3)
C83 0.151(8) 0.147(8) 0.063(5) -0.075(6) -0.060(5) 0.045(5)
C84 0.148(7) 0.057(4) 0.079(6) 0.013(4) 0.029(5) 0.010(4)
O85 0.0138(12) 0.0223(14) 0.0255(18) -0.0037(10) -0.0006(10) -0.0051(11)
C86 0.025(2) 0.022(2) 0.029(2) -0.0102(16) -0.0010(15) -0.0085(16)
O87 0.0181(14) 0.0378(18) 0.0283(19) -0.0097(12) -0.0024(11) -0.0073(12)
C88 0.028(2) 0.040(3) 0.027(2) -0.0153(19) 0.0002(16) -0.0036(18)
C89 0.042(3) 0.043(3) 0.024(2) -0.002(2) -0.0004(18) -0.0120(19)
C90 0.094(5) 0.085(5) 0.029(3) -0.043(4) 0.010(3) -0.013(3)
C91 0.063(4) 0.075(4) 0.071(5) 0.026(3) -0.011(3) -0.041(3)
C92 0.070(4) 0.043(3) 0.047(4) -0.015(3) -0.016(2) -0.014(2)
O93 0.0309(15) 0.0220(15) 0.032(2) -0.0048(12) -0.0130(12) -0.0049(12)
C94 0.022(2) 0.028(2) 0.036(3) 0.0016(16) -0.0138(16) -0.0081(18)
O95 0.081(3) 0.0261(17) 0.051(3) -0.0148(17) -0.0431(18) 0.0017(15)
C96 0.030(2) 0.033(2) 0.039(3) -0.0107(18) -0.0104(18) -0.0045(19)
C97 0.031(2) 0.043(3) 0.028(2) -0.0026(19) -0.0124(17) -0.0015(19)
C98 0.043(3) 0.067(4) 0.051(4) -0.020(3) -0.018(2) -0.013(3)
C99 0.042(3) 0.062(4) 0.051(4) 0.013(2) -0.014(2) -0.013(3)
C100 0.062(4) 0.079(4) 0.040(3) -0.021(3) -0.020(2) 0.014(3)
O101 0.0259(14) 0.0244(15) 0.0214(16) -0.0072(11) 0.0006(10) -0.0019(11)
C102 0.022(2) 0.030(2) 0.031(3) -0.0082(17) -0.0052(16) 0.0017(18)
O103 0.0356(17) 0.0259(16) 0.038(2) -0.0127(13) 0.0030(13) -0.0011(13)
C104 0.022(2) 0.037(2) 0.029(2) -0.0119(17) -0.0018(16) 0.0047(18)
C105 0.028(2) 0.047(3) 0.031(3) -0.010(2) -0.0060(17) 0.004(2)
C106 0.044(3) 0.080(4) 0.028(3) -0.022(3) -0.007(2) 0.010(2)
C107 0.063(4) 0.064(4) 0.069(5) 0.009(3) -0.036(3) -0.010(3)
C108 0.033(2) 0.068(4) 0.037(3) -0.021(2) -0.0006(19) -0.015(2)
O109 0.0249(16) 0.0347(19) 0.092(5) -0.0110(14) -0.0064(16) -0.0305(18)
C110 0.038(3) 0.069(5) 0.276(17) 0.013(3) -0.067(5) -0.110(6)
O111 0.056(3) 0.065(3) 0.223(12) 0.028(2) -0.089(3) -0.096(3)
C112 0.026(4) 0.036(5) 0.044(5) -0.012(4) -0.013(4) -0.012(4)
C113 0.037(3) 0.051(3) 0.081(5) -0.013(2) -0.006(3) -0.038(3)
C114 0.049(3) 0.055(4) 0.131(8) 0.002(3) -0.021(3) -0.049(4)
C115 0.144(7) 0.042(4) 0.217(14) 0.001(4) -0.133(7) -0.040(5)
C116 0.059(7) 0.093(10) 0.067(8) -0.014(6) 0.002(6) -0.061(7)
O117 0.0202(14) 0.0347(18) 0.038(2) -0.0058(12) -0.0024(12) -0.0081(13)
C118 0.068(4) 0.038(3) 0.128(8) -0.014(3) 0.070(4) -0.016(4)
O119 0.034(2) 0.040(2) 0.149(8) -0.0211(17) 0.040(2) -0.043(2)
C120 0.046(6) 0.039(6) 0.091(10) 0.005(5) -0.029(6) -0.010(6)
C121 0.036(3) 0.036(3) 0.046(3) -0.004(2) -0.016(2) -0.007(2)
C122 0.129(16) 0.026(8) 0.30(3) 0.034(8) 0.171(18) 0.068(12)
C123 0.082(4) 0.036(3) 0.109(7) 0.005(3) -0.061(4) -0.013(3)
C124 0.070(8) 0.050(7) 0.103(12) 0.004(6) -0.042(7) -0.026(7)
O125 0.056(2) 0.098(4) 0.117(6) 0.043(2) -0.063(2) -0.086(3)
C126 0.034(3) 0.105(5) 0.060(4) 0.017(3) -0.027(2) -0.052(3)
O127 0.0312(17) 0.056(2) 0.039(2) 0.0051(15) -0.0217(13) -0.0186(16)
C128 0.052(4) 0.172(8) 0.117(8) 0.047(4) -0.056(4) -0.114(6)
C129 0.032(5) 0.102(10) 0.026(5) 0.021(5) -0.016(4) -0.035(5)
C130 0.208(12) 0.195(12) 0.067(6) -0.004(10) -0.051(7) -0.015(6)
C131 0.056(7) 0.160(15) 0.023(5) -0.004(8) -0.019(5) 0.007(7)
C132 0.120(8) 0.63(3) 0.111(9) 0.070(12) -0.080(6) -0.196(13)
O133 0.0177(14) 0.043(2) 0.055(3) 0.0050(12) -0.0140(12) -0.0307(15)
C134 0.024(3) 0.083(5) 0.131(8) 0.017(3) -0.030(3) -0.080(4)
O135 0.0331(19) 0.051(2) 0.127(7) 0.0110(16) -0.026(2) -0.058(2)
C136 0.112(8) 0.131(9) 0.30(2) -0.007(7) -0.113(9) -0.092(10)
C137 0.027(3) 0.183(9) 0.064(5) -0.005(4) 0.004(3) -0.080(5)
C138 0.031(3) 0.139(8) 0.271(17) 0.026(4) -0.032(5) -0.152(8)
C139 0.038(6) 0.104(10) 0.051(7) -0.032(6) -0.009(5) 0.006(6)
C140 0.035(4) 0.348(16) 0.147(10) -0.017(6) 0.002(4) -0.197(9)
O141 0.0239(15) 0.0366(18) 0.032(2) -0.0061(12) -0.0018(11) -0.0124(13)
C142 0.034(2) 0.020(2) 0.029(2) -0.0027(17) -0.0022(17) -0.0045(16)
O143 0.0278(16) 0.048(2) 0.046(3) -0.0155(14) 0.0046(13) -0.0194(15)
C144 0.036(2) 0.034(3) 0.034(3) -0.0089(19) 0.0066(18) -0.0043(19)
C145 0.048(3) 0.037(3) 0.026(2) -0.003(2) -0.0066(18) -0.0109(19)
C146 0.086(4) 0.057(4) 0.053(4) 0.021(3) -0.026(3) -0.025(3)
C147 0.052(3) 0.057(3) 0.039(3) 0.000(2) -0.001(2) -0.017(2)
C148 0.086(5) 0.078(5) 0.059(4) -0.043(4) 0.010(3) -0.036(3)
O149 0.0208(13) 0.0280(15) 0.0173(15) -0.0071(11) -0.0008(10) -0.0053(11)
C150 0.0214(19) 0.034(2) 0.023(2) -0.0042(16) 0.0002(15) -0.0058(17)
O151 0.0296(15) 0.0321(17) 0.0242(18) -0.0070(12) 0.0044(11) -0.0115(12)
C152 0.044(3) 0.038(3) 0.026(2) -0.008(2) 0.0074(18) -0.0049(19)
C153 0.024(2) 0.046(3) 0.026(2) -0.0065(18) 0.0034(16) -0.0094(19)
C154 0.073(4) 0.087(5) 0.035(3) -0.026(3) 0.004(3) -0.025(3)
C155 0.044(3) 0.068(4) 0.034(3) -0.008(3) 0.016(2) -0.005(2)
C156 0.027(3) 0.073(4) 0.069(5) -0.000(2) 0.002(2) 0.018(3)
CL157 0.160(3) 0.125(3) 0.163(8) -0.0251(19) 0.029(2) -0.0333(19)
C158 0.155(8) 0.114(7) 0.102(8) -0.101(7) -0.009(6) -0.009(5)
CL159 0.082(2) 0.110(3) 0.212(10) -0.0323(16) 0.035(2) -0.115(2)

loop_
_atom_type_symbol
_atom_type_description
_atom_type_scat_dispersion_real
_atom_type_scat_dispersion_imag
_atom_type_scat_source
MN Mn 0.295 0.729 'International Tables Vol. IV (1974) Table 2.2B'
CL Cl 0.132 0.159 'International Tables Vol. IV (1974) Table 2.2B'
O O 0.008 0.006 'International Tables Vol. IV (1974) Table 2.2B'
N N 0.004 0.003 'International Tables Vol. IV (1974) Table 2.2B'
C C 0.002 0.002 'International Tables Vol. IV (1974) Table 2.2B'
H H 0 0 'International Tables Vol. IV (1974) Table 2.2B'

loop_
_geom_angle_atom_site_label_1
_geom_angle_atom_site_label_2
_geom_angle_atom_site_label_3
_geom_angle
_geom_angle_site_symmetry_1
_geom_angle_site_symmetry_2
_geom_angle_site_symmetry_3
_geom_angle_publ_flag
O17 Mn1 O18 82.58(10) . . . no
O17 Mn1 O45 94.97(11) . . . no
O17 Mn1 O53 168.57(11) . . . no
O17 Mn1 O61 99.24(10) . . . no
O17 Mn1 O151 83.74(10) . . . no
O18 Mn1 O45 177.28(11) . . . no
O18 Mn1 O53 94.45(11) . . . no
O18 Mn1 O61 91.18(10) . . . no
O18 Mn1 O151 86.04(10) . . . no
O45 Mn1 O53 87.73(11) . . . no
O45 Mn1 O61 90.38(11) . . . no
O45 Mn1 O151 92.53(11) . . . no
O53 Mn1 O61 91.83(10) . . . no
O53 Mn1 O151 85.05(10) . . . no
O61 Mn1 O151 175.65(10) . . . no
O13 Mn2 O15 84.24(9) . . . no
O13 Mn2 O16 83.47(9) . . . no
O13 Mn2 O17 88.43(10) . . . no
O13 Mn2 O18 91.81(10) . . . no
O13 Mn2 O149 175.97(10) . . . no
O15 Mn2 O16 80.55(10) . . . no
O15 Mn2 O17 101.58(10) . . . no
O15 Mn2 O18 172.76(10) . . . no
O15 Mn2 O149 92.17(10) . . . no
O16 Mn2 O17 171.38(10) . . . no
O16 Mn2 O18 93.00(10) . . . no
O16 Mn2 O149 94.17(10) . . . no
O17 Mn2 O18 84.32(10) . . . no
O17 Mn2 O149 94.09(10) . . . no
O18 Mn2 O149 91.57(10) . . . no
O14 Mn3 O15 83.34(10) . . . no
O14 Mn3 O16 83.84(9) . . . no
O14 Mn3 O19 91.05(10) . . . no
O14 Mn3 O20 92.15(10) . . . no
O14 Mn3 O101 172.56(11) . . . no
O15 Mn3 O16 80.28(10) . . . no
O15 Mn3 O19 97.36(10) . . . no
O15 Mn3 O20 174.49(10) . . . no
O15 Mn3 O101 90.50(10) . . . no
O16 Mn3 O19 174.58(10) . . . no
O16 Mn3 O20 96.14(10) . . . no
O16 Mn3 O101 91.03(10) . . . no
O19 Mn3 O20 85.84(11) . . . no
O19 Mn3 O101 93.88(11) . . . no
O20 Mn3 O101 93.76(11) . . . no
O19 Mn4 O20 83.22(10) . . . no
O19 Mn4 O29 173.79(12) . . . no
O19 Mn4 O103 88.50(10) . . . no
O19 Mn4 O109 94.06(12) . . . no
O19 Mn4 O141 95.50(10) . . . no
O20 Mn4 O29 95.85(12) . . . no
O20 Mn4 O103 86.41(10) . . . no
O20 Mn4 O109 175.82(12) . . . no
O20 Mn4 O141 93.88(10) . . . no
O29 Mn4 O103 85.30(12) . . . no
O29 Mn4 O109 86.52(13) . . . no
O29 Mn4 O141 90.68(12) . . . no
O103 Mn4 O109 90.35(13) . . . no
O103 Mn4 O141 175.99(11) . . . no
O109 Mn4 O141 89.54(12) . . . no
O21 Mn5 O22 84.15(10) . . . no
O21 Mn5 O71 176.09(12) . . . no
O21 Mn5 O79 84.49(10) . . . no
O21 Mn5 O117 93.04(10) . . . no
O21 Mn5 O127 95.58(12) . . . no
O22 Mn5 O71 93.74(12) . . . no
O22 Mn5 O79 83.93(10) . . . no
O22 Mn5 O117 91.53(10) . . . no
O22 Mn5 O127 176.87(12) . . . no
O71 Mn5 O79 92.03(11) . . . no
O71 Mn5 O117 90.31(11) . . . no
O71 Mn5 O127 86.34(13) . . . no
O79 Mn5 O117 175.02(10) . . . no
O79 Mn5 O127 92.94(12) . . . no
O117 Mn5 O127 91.60(12) . . . no
O13 Mn6 O14 80.53(9) . . . no
O13 Mn6 O15 84.00(9) . . . no
O13 Mn6 O21 174.23(10) . . . no
O13 Mn6 O22 95.64(10) . . . no
O13 Mn6 O77 92.36(10) . . . no
O14 Mn6 O15 84.59(10) . . . no
O14 Mn6 O21 97.61(10) . . . no
O14 Mn6 O22 172.69(10) . . . no
O14 Mn6 O77 96.12(10) . . . no
O15 Mn6 O21 90.39(10) . . . no
O15 Mn6 O22 88.83(10) . . . no
O15 Mn6 O77 176.13(11) . . . no
O21 Mn6 O22 85.59(11) . . . no
O21 Mn6 O77 93.28(11) . . . no
O22 Mn6 O77 90.24(11) . . . no
O13 Mn7 O14 80.30(10) . . . no
O13 Mn7 O16 83.36(10) . . . no
O13 Mn7 O23 174.93(10) . . . no
O13 Mn7 O24 99.76(10) . . . no
O13 Mn7 O85 89.14(10) . . . no
O14 Mn7 O16 83.57(9) . . . no
O14 Mn7 O23 95.07(10) . . . no
O14 Mn7 O24 173.21(10) . . . no
O14 Mn7 O85 91.72(10) . . . no
O16 Mn7 O23 94.13(10) . . . no
O16 Mn7 O24 89.69(10) . . . no
O16 Mn7 O85 171.71(10) . . . no
O23 Mn7 O24 84.60(10) . . . no
O23 Mn7 O85 93.08(10) . . . no
O24 Mn7 O85 95.07(10) . . . no
O23 Mn8 O24 82.74(10) . . . no
O23 Mn8 O37 176.54(11) . . . no
O23 Mn8 O87 86.59(10) . . . no
O23 Mn8 O93 93.72(10) . . . no
O23 Mn8 O133 96.14(10) . . . no
O24 Mn8 O37 93.93(10) . . . no
O24 Mn8 O87 88.13(10) . . . no
O24 Mn8 O93 97.64(10) . . . no
O24 Mn8 O133 173.75(12) . . . no
O37 Mn8 O87 92.39(10) . . . no
O37 Mn8 O93 87.63(10) . . . no
O37 Mn8 O133 87.08(11) . . . no
O87 Mn8 O93 174.21(10) . . . no
O87 Mn8 O133 85.67(12) . . . no
O93 Mn8 O133 88.56(12) . . . no
O17 Mn9 O22 94.38(10) . . . no
O17 Mn9 O25 88.18(10) . . . no
O17 Mn9 O26 91.57(10) . . . no
O17 Mn9 O47 91.93(11) . . . no
O17 Mn9 O69 175.00(11) . . . no
O22 Mn9 O25 92.43(10) . . . no
O22 Mn9 O26 88.69(11) . . . no
O22 Mn9 O47 173.66(11) . . . no
O22 Mn9 O69 90.22(12) . . . no
O25 Mn9 O26 178.86(11) . . . no
O25 Mn9 O47 88.44(11) . . . no
O25 Mn9 O69 89.66(11) . . . no
O26 Mn9 O47 90.46(12) . . . no
O26 Mn9 O69 90.51(11) . . . no
O47 Mn9 O69 83.50(12) . . . no
O18 Mn10 O24 94.28(10) . . . no
O18 Mn10 O27 85.23(10) . . . no
O18 Mn10 O39 171.90(11) . . . no
O18 Mn10 O55 90.14(10) . . . no
O18 Mn10 O63 93.10(10) . . . no
O24 Mn10 O27 92.50(10) . . . no
O24 Mn10 O39 91.31(10) . . . no
O24 Mn10 O55 174.32(11) . . . no
O24 Mn10 O63 95.17(10) . . . no
O27 Mn10 O39 88.67(11) . . . no
O27 Mn10 O55 84.29(10) . . . no
O27 Mn10 O63 172.25(10) . . . no
O39 Mn10 O55 83.94(11) . . . no
O39 Mn10 O63 92.24(11) . . . no
O55 Mn10 O63 88.15(11) . . . no
O20 Mn11 O23 93.61(10) . . . no
O20 Mn11 O31 91.49(12) . . . no
O20 Mn11 O95 93.44(12) . . . no
O20 Mn11 O135 175.27(13) . . . no
O20 Mn11 O143 95.72(10) . . . no
O23 Mn11 O31 174.75(11) . . . no
O23 Mn11 O95 95.15(11) . . . no
O23 Mn11 O135 91.12(12) . . . no
O23 Mn11 O143 94.94(11) . . . no
O31 Mn11 O95 83.30(13) . . . no
O31 Mn11 O135 83.78(14) . . . no
O31 Mn11 O143 85.78(13) . . . no
O95 Mn11 O135 85.95(16) . . . no
O95 Mn11 O143 165.91(13) . . . no
O135 Mn11 O143 84.05(14) . . . no
O19 Mn12 O21 94.73(10) . . . no
O19 Mn12 O28 91.88(11) . . . no
O19 Mn12 O111 90.03(15) . . . no
O19 Mn12 O119 94.18(16) . . . no
O19 Mn12 O125 173.08(13) . . . no
O19 Mn12 H5 97.26(7) . . . no
O21 Mn12 O28 86.97(16) . . . no
O21 Mn12 O111 173.93(18) . . . no
O21 Mn12 O119 92.63(12) . . . no
O21 Mn12 O125 91.07(15) . . . no
O21 Mn12 H5 68.55(7) . . . no
O28 Mn12 O111 89.1(2) . . . no
O28 Mn12 O119 173.94(16) . . . no
O28 Mn12 O125 84.65(15) . . . no
O28 Mn12 H5 18.90(14) . . . no
O111 Mn12 O119 90.78(17) . . . no
O111 Mn12 O125 83.95(18) . . . no
O111 Mn12 H5 107.14(16) . . . no
O119 Mn12 O125 89.31(18) . . . no
O119 Mn12 H5 158.64(11) . . . no
O125 Mn12 H5 81.34(14) . . . no
Cl159a CL157 C158 34.5(4) . . . no
Cl159a CL157 H185 52.6(4) . . . no
Cl159a CL157 H186 48.5(4) . . . no
C158 CL157 H185 25.6(3) . . . no
C158 CL157 H186 26.1(4) . . . no
H185 CL157 H186 46.08(7) . . . no
Cl159a CL159 C158 19.1(8) . . . no
C169 CL171 C170 33.5(4) . . . no
CL157 Cl159a CL159 156.6(11) . . . no
CL157 Cl159a C158 49.9(7) . . . no
CL157 Cl159a H185 62.3(4) . . . no
CL157 Cl159a H186 64.3(5) . . . no
CL159 Cl159a C158 145.3(15) . . . no
CL159 Cl159a H185 124.1(11) . . . no
CL159 Cl159a H186 138.8(11) . . . no
C158 Cl159a H185 25.4(6) . . . no
C158 Cl159a H186 31.6(6) . . . no
H185 Cl159a H186 53.7(4) . . . no
Mn2 O13 Mn6 94.55(10) . . . no
Mn2 O13 Mn7 96.21(10) . . . no
Mn6 O13 Mn7 99.38(11) . . . no
Mn3 O14 Mn6 95.19(10) . . . no
Mn3 O14 Mn7 95.21(10) . . . no
Mn6 O14 Mn7 99.74(11) . . . no
Mn2 O15 Mn3 99.64(10) . . . no
Mn2 O15 Mn6 95.56(10) . . . no
Mn3 O15 Mn6 95.31(10) . . . no
Mn2 O16 Mn3 99.45(10) . . . no
Mn2 O16 Mn7 95.49(10) . . . no
Mn3 O16 Mn7 95.62(10) . . . no
Mn1 O17 Mn2 94.65(11) . . . no
Mn1 O17 Mn9 128.17(13) . . . no
Mn2 O17 Mn9 130.63(13) . . . no
Mn1 O18 Mn2 97.08(11) . . . no
Mn1 O18 Mn10 125.80(13) . . . no
Mn2 O18 Mn10 134.39(13) . . . no
Mn3 O19 Mn4 93.93(11) . . . no
Mn3 O19 Mn12 132.47(14) . . . no
Mn4 O19 Mn12 130.50(13) . . . no
Mn3 O20 Mn4 94.62(11) . . . no
Mn3 O20 Mn11 133.71(13) . . . no
Mn4 O20 Mn11 122.70(13) . . . no
Mn5 O21 Mn6 94.71(12) . . . no
Mn5 O21 Mn12 123.63(13) . . . no
Mn6 O21 Mn12 132.60(14) . . . no
Mn5 O22 Mn6 94.82(11) . . . no
Mn5 O22 Mn9 130.34(13) . . . no
Mn6 O22 Mn9 133.07(13) . . . no
Mn7 O23 Mn8 95.65(11) . . . no
Mn7 O23 Mn11 133.90(12) . . . no
Mn8 O23 Mn11 124.35(13) . . . no
Mn7 O24 Mn8 94.30(10) . . . no
Mn7 O24 Mn10 130.22(12) . . . no
Mn8 O24 Mn10 126.46(12) . . . no
Mn9 O25 H7 94.16(19) . . . no
Mn9 O25 H8 103.93(19) . . . no
H7 O25 H8 112.3(3) . . . no
Mn9 O26 H1 102.6(2) . . . no
Mn9 O26 H2 100.81(19) . . . no
H1 O26 H2 102.1(3) . . . no
Mn10 O27 H3 96.3(2) . . . no
Mn10 O27 H4 83.80(16) . . . no
H3 O27 H4 88.3(2) . . . no
Mn12 O28 H5 45.8(3) . . . no
Mn12 O28 H6 100.8(3) . . . no
H5 O28 H6 118.4(5) . . . no
Mn4 O29 C30 129.7(3) . . . no
Mn11 O31 C30 138.1(3) . . . no
Mn8 O37 C38 126.2(2) . . . no
Mn10 O39 C38 138.3(3) . . . no
Mn1 O45 C46 132.1(3) . . . no
Mn9 O47 C46 137.4(3) . . . no
Mn1 O53 C54 130.1(3) . . . no
Mn10 O55 C54 130.9(3) . . . no
Mn1 O61 C62 124.4(2) . . . no
Mn10 O63 C62 134.4(2) . . . no
Mn9 O69 C70 131.9(3) . . . no
Mn5 O71 C70 132.2(3) . . . no
Mn6 O77 C78 125.1(2) . . . no
Mn5 O79 C78 122.9(2) . . . no
Mn7 O85 C86 126.7(2) . . . no
Mn8 O87 C86 122.7(2) . . . no
Mn8 O93 C94 130.7(2) . . . no
Mn11 O95 C94 134.6(3) . . . no
Mn3 O101 C102 126.5(2) . . . no
Mn4 O103 C102 122.2(2) . . . no
Mn4 O109 C110 131.8(3) . . . no
Mn12 O111 C110 137.5(3) . . . no
Mn5 O117 C118 125.6(3) . . . no
Mn12 O119 C118 132.7(3) . . . no
Mn12 O125 C126 132.8(3) . . . no
Mn5 O127 C126 132.5(3) . . . no
Mn8 O133 C134 130.1(3) . . . no
Mn11 O135 C134 136.2(3) . . . no
Mn4 O141 C142 132.9(3) . . . no
Mn11 O143 C142 132.5(3) . . . no
Mn2 O149 C150 124.6(2) . . . no
Mn1 O151 C150 123.9(2) . . . no
O29 C30 O31 125.2(4) . . . no
O29 C30 C32 116.7(4) . . . no
O31 C30 C32 118.1(4) . . . no
C30 C32 C33 117.9(4) . . . no
C30 C32 H9 107.2(4) . . . no
C30 C32 H10 108.2(5) . . . no
C33 C32 H9 108.2(5) . . . no
C33 C32 H10 107.8(4) . . . no
H9 C32 H10 107.1(4) . . . no
C32 C33 C34 106.8(4) . . . no
C32 C33 C35 110.0(5) . . . no
C32 C33 C36 110.7(5) . . . no
C34 C33 C35 110.4(4) . . . no
C34 C33 C36 109.1(4) . . . no
C35 C33 C36 109.8(6) . . . no
C33 C34 H11 109.7(4) . . . no
C33 C34 H12 110.0(5) . . . no
C33 C34 H13 110.1(4) . . . no
H11 C34 H12 109.5(5) . . . no
H11 C34 H13 109.0(5) . . . no
H12 C34 H13 108.5(5) . . . no
C33 C35 H14 112.4(5) . . . no
C33 C35 H15 111.8(7) . . . no
C33 C35 H16 109.0(6) . . . no
H14 C35 H15 109.9(7) . . . no
H14 C35 H16 107.0(8) . . . no
H15 C35 H16 106.4(6) . . . no
C33 C36 H17 110.8(7) . . . no
C33 C36 H18 111.6(7) . . . no
C33 C36 H19 112.0(6) . . . no
H17 C36 H18 106.7(6) . . . no
H17 C36 H19 107.0(9) . . . no
H18 C36 H19 108.5(9) . . . no
O37 C38 O39 125.4(3) . . . no
O37 C38 C40 117.0(3) . . . no
O39 C38 C40 117.6(4) . . . no
C38 C40 C41 120.6(4) . . . no
C38 C40 H20 107.2(4) . . . no
C38 C40 H21 106.2(4) . . . no
C41 C40 H20 107.0(4) . . . no
C41 C40 H21 107.3(4) . . . no
H20 C40 H21 108.1(4) . . . no
C40 C41 C42 107.3(4) . . . no
C40 C41 C43 107.7(4) . . . no
C40 C41 C44 116.7(4) . . . no
C42 C41 C43 106.6(4) . . . no
C42 C41 C44 105.8(5) . . . no
C43 C41 C44 112.2(4) . . . no
C41 C42 H22 109.2(4) . . . no
C41 C42 H23 111.7(5) . . . no
C41 C42 H24 112.5(5) . . . no
H22 C42 H23 106.0(6) . . . no
H22 C42 H24 106.4(6) . . . no
H23 C42 H24 110.8(5) . . . no
C41 C43 H25 110.9(4) . . . no
C41 C43 H26 110.7(5) . . . no
C41 C43 H27 109.9(4) . . . no
H25 C43 H26 109.2(5) . . . no
H25 C43 H27 107.8(5) . . . no
H26 C43 H27 108.3(4) . . . no
C41 C44 H28 111.7(6) . . . no
C41 C44 H29 110.6(5) . . . no
C41 C44 H30 111.4(5) . . . no
H28 C44 H29 107.9(5) . . . no
H28 C44 H30 108.1(6) . . . no
H29 C44 H30 106.9(6) . . . no
O45 C46 O47 125.6(4) . . . no
O45 C46 C48 118.4(4) . . . no
O47 C46 C48 115.9(4) . . . no
C46 C48 C49 113.8(4) . . . no
C46 C48 H31 108.1(4) . . . no
C46 C48 H32 107.8(4) . . . no
C49 C48 H31 109.7(4) . . . no
C49 C48 H32 108.7(4) . . . no
H31 C48 H32 108.6(4) . . . no
C48 C49 C50 106.8(4) . . . no
C48 C49 C51 111.5(4) . . . no
C48 C49 C52 110.0(4) . . . no
C50 C49 C51 109.4(4) . . . no
C50 C49 C52 109.1(4) . . . no
C51 C49 C52 109.9(5) . . . no
C49 C50 H33 110.2(4) . . . no
C49 C50 H34 111.2(6) . . . no
C49 C50 H35 110.4(5) . . . no
H33 C50 H34 108.9(5) . . . no
H33 C50 H35 107.7(7) . . . no
H34 C50 H35 108.5(5) . . . no
C49 C51 H36 110.7(5) . . . no
C49 C51 H37 112.9(5) . . . no
C49 C51 H38 112.0(5) . . . no
H36 C51 H37 106.5(6) . . . no
H36 C51 H38 105.9(5) . . . no
H37 C51 H38 108.5(5) . . . no
C49 C52 H39 111.1(6) . . . no
C49 C52 H40 114.4(5) . . . no
C49 C52 H41 112.6(5) . . . no
H39 C52 H40 105.9(6) . . . no
H39 C52 H41 104.0(5) . . . no
H40 C52 H41 108.2(7) . . . no
O53 C54 O55 126.5(3) . . . no
O53 C54 C56 117.6(4) . . . no
O55 C54 C56 115.9(4) . . . no
C54 C56 C57 116.2(4) . . . no
C54 C56 H42 107.5(4) . . . no
C54 C56 H43 109.1(4) . . . no
C57 C56 H42 107.1(4) . . . no
C57 C56 H43 108.6(4) . . . no
H42 C56 H43 108.1(4) . . . no
C56 C57 C58 110.3(4) . . . no
C56 C57 C59 107.4(4) . . . no
C56 C57 C60 109.9(4) . . . no
C58 C57 C59 108.9(4) . . . no
C58 C57 C60 111.1(4) . . . no
C59 C57 C60 109.1(4) . . . no
C57 C58 H44 109.9(5) . . . no
C57 C58 H45 110.4(5) . . . no
C57 C58 H46 109.6(4) . . . no
H44 C58 H45 109.6(5) . . . no
H44 C58 H46 108.1(6) . . . no
H45 C58 H46 109.1(6) . . . no
C57 C59 H47 109.5(4) . . . no
C57 C59 H48 110.3(5) . . . no
C57 C59 H49 110.3(5) . . . no
H47 C59 H48 108.7(6) . . . no
H47 C59 H49 108.5(5) . . . no
H48 C59 H49 109.5(5) . . . no
C57 C60 H50 109.8(5) . . . no
C57 C60 H51 111.0(5) . . . no
C57 C60 H52 110.5(4) . . . no
H50 C60 H51 108.7(5) . . . no
H50 C60 H52 107.8(5) . . . no
H51 C60 H52 109.1(6) . . . no
O61 C62 O63 124.9(3) . . . no
O61 C62 C64 118.2(3) . . . no
O63 C62 C64 116.9(3) . . . no
C62 C64 C65 114.9(3) . . . no
C62 C64 H53 108.9(4) . . . no
C62 C64 H54 107.2(3) . . . no
C65 C64 H53 109.3(3) . . . no
C65 C64 H54 108.9(4) . . . no
H53 C64 H54 107.3(4) . . . no
C64 C65 C66 112.2(4) . . . no
C64 C65 C67 106.6(3) . . . no
C64 C65 C68 110.1(3) . . . no
C66 C65 C67 109.8(4) . . . no
C66 C65 C68 109.8(4) . . . no
C67 C65 C68 108.2(4) . . . no
C65 C66 H55 109.7(4) . . . no
C65 C66 H56 111.8(4) . . . no
C65 C66 H57 111.6(4) . . . no
H55 C66 H56 107.6(5) . . . no
H55 C66 H57 106.0(5) . . . no
H56 C66 H57 109.8(4) . . . no
C65 C67 H58 111.4(4) . . . no
C65 C67 H59 109.3(4) . . . no
C65 C67 H60 111.1(4) . . . no
H58 C67 H59 107.8(4) . . . no
H58 C67 H60 109.2(5) . . . no
H59 C67 H60 107.8(5) . . . no
C65 C68 H61 110.2(4) . . . no
C65 C68 H62 111.1(4) . . . no
C65 C68 H63 110.8(4) . . . no
H61 C68 H62 108.3(4) . . . no
H61 C68 H63 107.6(5) . . . no
H62 C68 H63 108.7(4) . . . no
O69 C70 O71 125.0(4) . . . no
O69 C70 C72 118.3(4) . . . no
O71 C70 C72 116.7(4) . . . no
C70 C72 C73 117.4(4) . . . no
C70 C72 H64 110.3(5) . . . no
C70 C72 H65 108.3(4) . . . no
C73 C72 H64 108.2(4) . . . no
C73 C72 H65 105.8(5) . . . no
H64 C72 H65 106.2(5) . . . no
C72 C73 C74 105.4(6) . . . no
C72 C73 C75 107.7(5) . . . no
C72 C73 C76 118.9(6) . . . no
C74 C73 C75 108.9(6) . . . no
C74 C73 C76 104.4(8) . . . no
C75 C73 C76 111.0(5) . . . no
C73 C74 H66 117.3(10) . . . no
C73 C74 H67 115.6(7) . . . no
C73 C74 H68 114.9(8) . . . no
H66 C74 H67 103.5(8) . . . no
H66 C74 H68 102.1(8) . . . no
H67 C74 H68 101.1(10) . . . no
C73 C75 H69 110.6(6) . . . no
C73 C75 H70 113.9(7) . . . no
C73 C75 H71 110.8(6) . . . no
H69 C75 H70 108.9(6) . . . no
H69 C75 H71 105.3(7) . . . no
H70 C75 H71 107.0(7) . . . no
C73 C76 H72 110.5(7) . . . no
C73 C76 H73 110.5(8) . . . no
C73 C76 H74 111.1(9) . . . no
H72 C76 H73 106.4(9) . . . no
H72 C76 H74 109.5(9) . . . no
H73 C76 H74 108.7(7) . . . no
O77 C78 O79 125.7(4) . . . no
O77 C78 C80 112.1(4) . . . no
O79 C78 C80 122.3(4) . . . no
C78 C80 C81 119.1(4) . . . no
C78 C80 H75 108.5(5) . . . no
C78 C80 H76 106.4(4) . . . no
C81 C80 H75 108.8(4) . . . no
C81 C80 H76 106.7(5) . . . no
H75 C80 H76 106.7(5) . . . no
C80 C81 C82 109.8(4) . . . no
C80 C81 C83 108.5(5) . . . no
C80 C81 C84 113.7(5) . . . no
C82 C81 C83 104.6(5) . . . no
C82 C81 C84 111.9(5) . . . no
C83 C81 C84 107.9(6) . . . no
C81 C82 H77 109.5(5) . . . no
C81 C82 H78 109.4(5) . . . no
C81 C82 H79 109.8(6) . . . no
H77 C82 H78 109.7(6) . . . no
H77 C82 H79 109.5(5) . . . no
H78 C82 H79 108.9(6) . . . no
C81 C83 H80 111.0(7) . . . no
C81 C83 H81 109.6(6) . . . no
C81 C83 H82 112.0(7) . . . no
H80 C83 H81 106.0(8) . . . no
H80 C83 H82 109.6(6) . . . no
H81 C83 H82 108.5(8) . . . no
C81 C84 H83 112.2(6) . . . no
C81 C84 H84 109.9(7) . . . no
C81 C84 H85 110.7(6) . . . no
H83 C84 H84 108.0(7) . . . no
H83 C84 H85 109.1(8) . . . no
H84 C84 H85 106.8(7) . . . no
O85 C86 O87 124.8(3) . . . no
O85 C86 C88 113.8(3) . . . no
O87 C86 C88 121.3(3) . . . no
C86 C88 C89 113.3(3) . . . no
C86 C88 H86 108.4(3) . . . no
C86 C88 H87 108.9(3) . . . no
C89 C88 H86 109.6(4) . . . no
C89 C88 H87 109.0(4) . . . no
H86 C88 H87 107.4(4) . . . no
C88 C89 C90 106.9(4) . . . no
C88 C89 C91 111.2(4) . . . no
C88 C89 C92 110.1(3) . . . no
C90 C89 C91 111.1(4) . . . no
C90 C89 C92 108.5(4) . . . no
C91 C89 C92 109.0(4) . . . no
C89 C90 H88 110.6(5) . . . no
C89 C90 H89 108.4(5) . . . no
C89 C90 H90 111.2(5) . . . no
H88 C90 H89 106.7(5) . . . no
H88 C90 H90 111.0(6) . . . no
H89 C90 H90 108.8(6) . . . no
C89 C91 H91 110.5(5) . . . no
C89 C91 H92 109.2(5) . . . no
C89 C91 H93 109.5(6) . . . no
H91 C91 H92 109.0(6) . . . no
H91 C91 H93 109.9(5) . . . no
H92 C91 H93 108.6(6) . . . no
C89 C92 H94 110.0(4) . . . no
C89 C92 H95 112.4(4) . . . no
C89 C92 H96 110.3(4) . . . no
H94 C92 H95 109.4(5) . . . no
H94 C92 H96 106.2(5) . . . no
H95 C92 H96 108.3(5) . . . no
O93 C94 O95 124.5(4) . . . no
O93 C94 C96 118.5(3) . . . no
O95 C94 C96 116.9(4) . . . no
C94 C96 C97 116.5(3) . . . no
C94 C96 H97 108.2(4) . . . no
C94 C96 H98 108.6(4) . . . no
C97 C96 H97 107.5(4) . . . no
C97 C96 H98 108.3(4) . . . no
H97 C96 H98 107.3(4) . . . no
C96 C97 C98 111.4(4) . . . no
C96 C97 C99 109.7(4) . . . no
C96 C97 C100 107.9(4) . . . no
C98 C97 C99 109.6(4) . . . no
C98 C97 C100 108.9(4) . . . no
C99 C97 C100 109.4(4) . . . no
C97 C98 H99 110.5(5) . . . no
C97 C98 H100 110.1(4) . . . no
C97 C98 H101 111.5(4) . . . no
H99 C98 H100 107.1(4) . . . no
H99 C98 H101 108.9(4) . . . no
H100 C98 H101 108.7(5) . . . no
C97 C99 H102 111.0(4) . . . no
C97 C99 H103 110.5(4) . . . no
C97 C99 H104 110.2(4) . . . no
H102 C99 H103 108.6(5) . . . no
H102 C99 H104 108.6(5) . . . no
H103 C99 H104 107.8(5) . . . no
C97 C100 H105 111.4(5) . . . no
C97 C100 H106 109.7(5) . . . no
C97 C100 H107 112.2(4) . . . no
H105 C100 H106 106.4(5) . . . no
H105 C100 H107 109.4(6) . . . no
H106 C100 H107 107.4(5) . . . no
O101 C102 O103 125.0(3) . . . no
O101 C102 C104 113.8(4) . . . no
O103 C102 C104 121.2(4) . . . no
C102 C104 C105 113.3(3) . . . no
C102 C104 H108 108.8(4) . . . no
C102 C104 H109 109.4(3) . . . no
C105 C104 H108 109.4(4) . . . no
C105 C104 H109 108.4(4) . . . no
H108 C104 H109 107.2(3) . . . no
C104 C105 C106 107.4(3) . . . no
C104 C105 C107 109.3(4) . . . no
C104 C105 C108 110.9(4) . . . no
C106 C105 C107 111.6(4) . . . no
C106 C105 C108 108.2(4) . . . no
C107 C105 C108 109.3(4) . . . no
C105 C106 H110 109.0(4) . . . no
C105 C106 H111 111.3(4) . . . no
C105 C106 H112 110.9(5) . . . no
H110 C106 H111 108.4(5) . . . no
H110 C106 H112 107.4(4) . . . no
H111 C106 H112 109.7(5) . . . no
C105 C107 H113 112.1(5) . . . no
C105 C107 H114 111.2(5) . . . no
C105 C107 H115 108.6(5) . . . no
H113 C107 H114 110.5(6) . . . no
H113 C107 H115 107.4(6) . . . no
H114 C107 H115 106.7(6) . . . no
C105 C108 H116 112.6(4) . . . no
C105 C108 H117 112.5(4) . . . no
C105 C108 H118 110.5(4) . . . no
H116 C108 H117 108.3(4) . . . no
H116 C108 H118 106.5(5) . . . no
H117 C108 H118 106.0(4) . . . no
O109 C110 O111 127.6(5) . . . no
O109 C110 C112 103.8(6) . . . no
O109 C110 C112A 121.7(5) . . . no
O111 C110 C112 124.7(5) . . . no
O111 C110 C112A 102.7(6) . . . no
C112 C110 C112A 56.2(4) . . . no
C110 C112 C113 109.4(6) . . . no
C110 C112 C112A 63.7(5) . . . no
C110 C112 C116A 159.3(9) . . . no
C110 C112 H119 111.1(7) . . . no
C110 C112 H120 112.7(7) . . . no
C113 C112 C112A 54.1(5) . . . no
C113 C112 C116A 72.1(7) . . . no
C113 C112 H119 109.8(6) . . . no
C113 C112 H120 108.5(7) . . . no
C112A C112 C116A 125.1(9) . . . no
C112A C112 H119 100.4(7) . . . no
C112A C112 H120 153.1(8) . . . no
C116A C112 H119 86.8(7) . . . no
C116A C112 H120 50.0(6) . . . no
H119 C112 H120 105.3(8) . . . no
C112 C113 C114 114.8(5) . . . no
C112 C113 C115 125.2(6) . . . no
C112 C113 C116 99.8(6) . . . no
C112 C113 C112A 65.5(5) . . . no
C112 C113 C116A 48.1(5) . . . no
C114 C113 C115 110.8(5) . . . no
C114 C113 C116 109.3(5) . . . no
C114 C113 C112A 111.3(5) . . . no
C114 C113 C116A 105.1(6) . . . no
C115 C113 C116 92.2(6) . . . no
C115 C113 C112A 122.0(6) . . . no
C115 C113 C116A 92.2(6) . . . no
C116 C113 C112A 36.6(5) . . . no
C116 C113 C116A 141.1(6) . . . no
C112A C113 C116A 112.7(6) . . . no
C113 C114 H121 110.4(5) . . . no
C113 C114 H122 111.8(5) . . . no
C113 C114 H123 111.5(6) . . . no
H121 C114 H122 107.5(7) . . . no
H121 C114 H123 106.8(5) . . . no
H122 C114 H123 108.6(6) . . . no
C113 C115 H124 110.2(6) . . . no
C113 C115 H125 107.2(6) . . . no
C113 C115 H126 112.3(8) . . . no
H124 C115 H125 105.3(9) . . . no
H124 C115 H126 111.8(7) . . . no
H125 C115 H126 109.6(6) . . . no
C113 C116 C112A 54.1(8) . . . no
C113 C116 H127 110.9(10) . . . no
C113 C116 H128 112.2(10) . . . no
C113 C116 H129 111.2(9) . . . no
C112A C116 H127 158.0(16) . . . no
C112A C116 H128 69.2(8) . . . no
C112A C116 H129 95.4(10) . . . no
H127 C116 H128 108.7(11) . . . no
H127 C116 H129 105.8(11) . . . no
H128 C116 H129 107.7(12) . . . no
O117 C118 O119 127.5(5) . . . no
O117 C118 C120 112.8(6) . . . no
O117 C118 C120A 110.3(5) . . . no
O119 C118 C120 106.7(6) . . . no
O119 C118 C120A 118.0(6) . . . no
C120 C118 C120A 62.6(5) . . . no
C118 C120 C121 107.3(7) . . . no
C118 C120 C120A 64.0(5) . . . no
C118 C120 C124A 169.1(9) . . . no
C118 C120 H130 112.9(10) . . . no
C118 C120 H131 114.1(9) . . . no
C121 C120 C120A 51.4(4) . . . no
C121 C120 C124A 62.6(6) . . . no
C121 C120 H130 110.6(8) . . . no
C121 C120 H131 108.7(9) . . . no
C120A C120 C124A 108.8(9) . . . no
C120A C120 H130 153.1(9) . . . no
C120A C120 H131 102.0(9) . . . no
C124A C120 H130 69.5(7) . . . no
C124A C120 H131 74.6(8) . . . no
H130 C120 H131 103.1(9) . . . no
C120 C121 C122 124.4(12) . . . no
C120 C121 C123 110.2(5) . . . no
C120 C121 C124 100.9(7) . . . no
C120 C121 C120A 66.7(5) . . . no
C120 C121 C124A 48.9(5) . . . no
C120 C121 C122A 134.2(7) . . . no
C122 C121 C123 105.4(7) . . . no
C122 C121 C124 106.2(15) . . . no
C122 C121 C120A 132.8(12) . . . no
C122 C121 C124A 78.7(14) . . . no
C122 C121 C122A 33.3(15) . . . no
C123 C121 C124 108.9(6) . . . no
C123 C121 C120A 112.5(5) . . . no
C123 C121 C124A 112.1(5) . . . no
C123 C121 C122A 114.7(6) . . . no
C124 C121 C120A 35.2(5) . . . no
C124 C121 C124A 135.6(6) . . . no
C124 C121 C122A 73.0(7) . . . no
C120A C121 C124A 110.3(5) . . . no
C120A C121 C122A 102.8(6) . . . no
C124A C121 C122A 103.8(6) . . . no
C121 C122 C124A 57.2(10) . . . no
C121 C122 C122A 95.7(19) . . . no
C121 C122 H132 114.2(14) . . . no
C121 C122 H133 129.5(16) . . . no
C121 C122 H134 98(2) . . . no
C124A C122 C122A 132.7(16) . . . no
C124A C122 H132 72.1(16) . . . no
C124A C122 H133 149(3) . . . no
C124A C122 H134 57.7(12) . . . no
C122A C122 H132 89(2) . . . no
C122A C122 H133 78(3) . . . no
C122A C122 H134 166(2) . . . no
H132 C122 H133 115.8(16) . . . no
H132 C122 H134 85(2) . . . no
H133 C122 H134 92.5(17) . . . no
C121 C123 H135 112.3(5) . . . no
C121 C123 H136 110.4(5) . . . no
C121 C123 H137 109.4(5) . . . no
H135 C123 H136 109.8(6) . . . no
H135 C123 H137 108.2(6) . . . no
H136 C123 H137 106.6(5) . . . no
C121 C124 C120A 70.0(9) . . . no
C121 C124 C122A 57.6(6) . . . no
C121 C124 H138 111.0(10) . . . no
C121 C124 H139 115.3(11) . . . no
C121 C124 H140 113.1(10) . . . no
C120A C124 C122A 118.6(12) . . . no
C120A C124 H138 56.1(10) . . . no
C120A C124 H139 159.2(17) . . . no
C120A C124 H140 85.9(12) . . . no
C122A C124 H138 167.4(11) . . . no
C122A C124 H139 78.1(10) . . . no
C122A C124 H140 87.1(10) . . . no
H138 C124 H139 104.9(11) . . . no
H138 C124 H140 103.2(12) . . . no
H139 C124 H140 108.4(12) . . . no
O125 C126 O127 126.2(4) . . . no
O125 C126 C128 118.7(5) . . . no
O127 C126 C128 115.2(5) . . . no
C126 C128 C129 109.2(6) . . . no
C126 C128 C129A 117.4(10) . . . no
C126 C128 H141 109.5(5) . . . no
C126 C128 H142 110.6(6) . . . no
C129 C128 C129A 61.8(10) . . . no
C129 C128 H141 108.9(7) . . . no
C129 C128 H142 108.4(7) . . . no
C129A C128 H141 132.7(10) . . . no
C129A C128 H142 47.5(9) . . . no
H141 C128 H142 110.2(8) . . . no
C128 C129 C130 104.9(9) . . . no
C128 C129 C131 114.5(7) . . . no
C128 C129 C132 92.3(9) . . . no
C128 C129 C129A 48.1(8) . . . no
C130 C129 C131 115.0(12) . . . no
C130 C129 C132 106.3(9) . . . no
C130 C129 C129A 74.9(10) . . . no
C131 C129 C132 120.7(9) . . . no
C131 C129 C129A 162.6(11) . . . no
C132 C129 C129A 66.0(10) . . . no
C129 C130 C129A 61.0(10) . . . no
C129 C130 H143 111.9(13) . . . no
C129 C130 H144 112.7(10) . . . no
C129 C130 H145 114.4(11) . . . no
C129A C130 H143 52.6(9) . . . no
C129A C130 H144 112.5(10) . . . no
C129A C130 H145 140.6(11) . . . no
H143 C130 H144 104.9(10) . . . no
H143 C130 H145 107.2(10) . . . no
H144 C130 H145 105.1(12) . . . no
C129 C131 H146 112.3(12) . . . no
C129 C131 H147 114.6(11) . . . no
C129 C131 H148 110.1(13) . . . no
H146 C131 H147 108.4(15) . . . no
H146 C131 H148 104.5(11) . . . no
H147 C131 H148 106.3(13) . . . no
C129 C132 C129A 55.4(8) . . . no
C129 C132 H149 109.3(10) . . . no
C129 C132 H150 110.4(8) . . . no
C129 C132 H151 112.0(14) . . . no
C129A C132 H149 122.1(12) . . . no
C129A C132 H150 55.0(9) . . . no
C129A C132 H151 130.4(11) . . . no
H149 C132 H150 107.0(16) . . . no
H149 C132 H151 107.5(10) . . . no
H150 C132 H151 110.6(12) . . . no
O133 C134 O135 126.8(4) . . . no
O133 C134 C136 120.4(5) . . . no
O133 C134 C136A 103.7(5) . . . no
O135 C134 C136 111.0(5) . . . no
O135 C134 C136A 121.3(5) . . . no
C136 C134 C136A 47.5(6) . . . no
C134 C136 C137 119.8(9) . . . no
C134 C136 C136A 74.8(7) . . . no
C134 C136 C139A 151.8(10) . . . no
C134 C136 H152 103.4(9) . . . no
C134 C136 H153 104.4(8) . . . no
C137 C136 C136A 56.8(8) . . . no
C137 C136 C139A 73.5(8) . . . no
C137 C136 H152 114.5(9) . . . no
C137 C136 H153 114.6(10) . . . no
C136A C136 C139A 128.2(12) . . . no
C136A C136 H152 165.1(10) . . . no
C136A C136 H153 97.5(9) . . . no
C139A C136 H152 49.9(6) . . . no
C139A C136 H153 89.8(8) . . . no
H152 C136 H153 97.2(10) . . . no
C136 C137 C138 127.2(7) . . . no
C136 C137 C139 93.3(7) . . . no
C136 C137 C140 112.1(6) . . . no
C136 C137 C136A 59.1(6) . . . no
C136 C137 C139A 57.4(6) . . . no
C138 C137 C139 91.5(6) . . . no
C138 C137 C140 112.5(6) . . . no
C138 C137 C136A 128.6(8) . . . no
C138 C137 C139A 82.6(7) . . . no
C139 C137 C140 115.8(7) . . . no
C139 C137 C136A 40.6(6) . . . no
C139 C137 C139A 133.8(7) . . . no
C140 C137 C136A 106.7(7) . . . no
C140 C137 C139A 108.6(8) . . . no
C136A C137 C139A 114.9(7) . . . no
C137 C138 H154 118.0(8) . . . no
C137 C138 H155 112.7(6) . . . no
C137 C138 H156 106.6(7) . . . no
H154 C138 H155 112.4(8) . . . no
H154 C138 H156 103.8(7) . . . no
H155 C138 H156 101.3(8) . . . no
C137 C139 C136A 47.5(7) . . . no
C137 C139 H157 114.8(11) . . . no
C137 C139 H158 114.3(9) . . . no
C137 C139 H159 116.7(8) . . . no
C136A C139 H157 148.7(13) . . . no
C136A C139 H158 109.6(11) . . . no
C136A C139 H159 73.5(9) . . . no
H157 C139 H158 101.4(8) . . . no
H157 C139 H159 104.0(10) . . . no
H158 C139 H159 103.8(12) . . . no
C137 C140 H160 113.3(8) . . . no
C137 C140 H161 113.2(6) . . . no
C137 C140 H162 110.0(8) . . . no
H160 C140 H161 110.6(9) . . . no
H160 C140 H162 104.8(6) . . . no
H161 C140 H162 104.1(10) . . . no
O141 C142 O143 124.1(4) . . . no
O141 C142 C144 117.1(4) . . . no
O143 C142 C144 118.8(4) . . . no
C142 C144 C145 115.4(3) . . . no
C142 C144 H163 107.8(4) . . . no
C142 C144 H164 108.4(4) . . . no
C145 C144 H163 109.4(4) . . . no
C145 C144 H164 109.1(4) . . . no
H163 C144 H164 106.3(4) . . . no
C144 C145 C146 110.6(4) . . . no
C144 C145 C147 108.1(4) . . . no
C144 C145 C148 110.8(4) . . . no
C146 C145 C147 109.3(4) . . . no
C146 C145 C148 109.0(5) . . . no
C147 C145 C148 109.1(4) . . . no
C145 C146 H165 111.6(5) . . . no
C145 C146 H166 109.3(5) . . . no
C145 C146 H167 111.0(5) . . . no
H165 C146 H166 107.4(6) . . . no
H165 C146 H167 110.3(6) . . . no
H166 C146 H167 107.0(5) . . . no
C145 C147 H168 112.1(5) . . . no
C145 C147 H169 112.2(4) . . . no
C145 C147 H170 110.3(4) . . . no
H168 C147 H169 109.1(5) . . . no
H168 C147 H170 106.2(5) . . . no
H169 C147 H170 106.7(5) . . . no
C145 C148 H171 111.1(5) . . . no
C145 C148 H172 112.2(5) . . . no
C145 C148 H173 110.9(5) . . . no
H171 C148 H172 108.0(6) . . . no
H171 C148 H173 106.6(5) . . . no
H172 C148 H173 107.9(6) . . . no
O149 C150 O151 125.4(3) . . . no
O149 C150 C152 112.5(3) . . . no
O151 C150 C152 122.0(3) . . . no
C150 C152 C153 118.3(4) . . . no
C150 C152 H174 107.2(4) . . . no
C150 C152 H175 107.9(4) . . . no
C153 C152 H174 107.7(4) . . . no
C153 C152 H175 108.2(4) . . . no
H174 C152 H175 107.1(4) . . . no
C152 C153 C154 112.4(4) . . . no
C152 C153 C155 106.6(4) . . . no
C152 C153 C156 109.4(4) . . . no
C154 C153 C155 109.1(4) . . . no
C154 C153 C156 110.1(4) . . . no
C155 C153 C156 109.1(4) . . . no
C153 C154 H176 111.2(5) . . . no
C153 C154 H177 112.1(5) . . . no
C153 C154 H178 110.0(4) . . . no
H176 C154 H177 108.5(5) . . . no
H176 C154 H178 107.2(5) . . . no
H177 C154 H178 107.7(6) . . . no
C153 C155 H179 109.6(4) . . . no
C153 C155 H180 111.8(5) . . . no
C153 C155 H181 109.6(4) . . . no
H179 C155 H180 109.4(5) . . . no
H179 C155 H181 107.1(5) . . . no
H180 C155 H181 109.2(5) . . . no
C153 C156 H182 111.7(4) . . . no
C153 C156 H183 111.1(5) . . . no
C153 C156 H184 109.1(5) . . . no
H182 C156 H183 110.1(6) . . . no
H182 C156 H184 108.3(6) . . . no
H183 C156 H184 106.3(5) . . . no
CL157 C158 CL159 109.5(4) . . . no
CL157 C158 Cl159a 95.6(8) . . . no
CL157 C158 H185 104.9(7) . . . no
CL157 C158 H186 104.3(9) . . . no
CL159 C158 Cl159a 15.7(7) . . . no
CL159 C158 H185 108.5(9) . . . no
CL159 C158 H186 108.3(7) . . . no
Cl159a C158 H185 120.6(13) . . . no
Cl159a C158 H186 106.1(10) . . . no
H185 C158 H186 120.9(8) . . . no
C110 C112A C112 60.1(5) . . . no
C110 C112A C113 111.6(6) . . . no
C110 C112A C116 156.9(11) . . . no
C110 C112A H128 105.8(7) . . . no
C110 C112A H129 134.9(6) . . . no
C112 C112A C113 60.4(5) . . . no
C112 C112A C116 142.8(11) . . . no
C112 C112A H128 164.9(8) . . . no
C112 C112A H129 121.7(6) . . . no
C113 C112A C116 89.2(10) . . . no
C113 C112A H128 126.8(7) . . . no
C113 C112A H129 103.9(6) . . . no
C116 C112A H128 51.7(8) . . . no
C116 C112A H129 41.0(7) . . . no
H128 C112A H129 71.5(5) . . . no
C112 C116A C113 59.8(6) . . . no
C112 C116A H120 48.2(6) . . . no
C113 C116A H120 96.9(8) . . . no
C118 C120A C120 53.4(5) . . . no
C118 C120A C121 107.1(5) . . . no
C118 C120A C124 165.6(12) . . . no
C118 C120A H138 99.7(6) . . . no
C118 C120A H140 141.6(6) . . . no
C120 C120A C121 61.9(5) . . . no
C120 C120A C124 134.4(12) . . . no
C120 C120A H138 148.0(8) . . . no
C120 C120A H140 122.5(6) . . . no
C121 C120A C124 74.8(10) . . . no
C121 C120A H138 122.2(8) . . . no
C121 C120A H140 98.9(5) . . . no
C124 C120A H138 68.3(10) . . . no
C124 C120A H140 49.3(9) . . . no
H138 C120A H140 89.3(6) . . . no
C120 C124A C121 68.5(6) . . . no
C120 C124A C122 110.1(9) . . . no
C120 C124A H130 42.8(6) . . . no
C120 C124A H131 41.9(5) . . . no
C121 C124A C122 44.0(6) . . . no
C121 C124A H130 96.9(5) . . . no
C121 C124A H131 92.8(5) . . . no
C122 C124A H130 139.5(7) . . . no
C122 C124A H131 115.6(8) . . . no
H130 C124A H131 67.3(3) . . . no
C121 C122A C122 50.9(12) . . . no
C121 C122A C124 49.5(5) . . . no
C121 C122A H132 79.0(6) . . . no
C121 C122A H133 86.3(7) . . . no
C122 C122A C124 100.3(16) . . . no
C122 C122A H132 47.5(13) . . . no
C122 C122A H133 47.5(12) . . . no
C124 C122A H132 112.6(9) . . . no
C124 C122A H133 127.4(11) . . . no
H132 C122A H133 77.7(7) . . . no
C128 C129A C129 70.1(11) . . . no
C128 C129A C130 98.4(14) . . . no
C128 C129A C132 101.0(13) . . . no
C128 C129A C131A 127.6(16) . . . no
C128 C129A H142 42.9(9) . . . no
C128 C129A H143 124.4(16) . . . no
C128 C129A H150 116.2(15) . . . no
C129 C129A C130 44.0(7) . . . no
C129 C129A C132 58.6(9) . . . no
C129 C129A C131A 150.3(16) . . . no
C129 C129A H142 112.1(17) . . . no
C129 C129A H143 75.4(10) . . . no
C129 C129A H150 90.0(12) . . . no
C130 C129A C132 83.4(11) . . . no
C130 C129A C131A 106.4(14) . . . no
C130 C129A H142 136.8(18) . . . no
C130 C129A H143 32.3(6) . . . no
C130 C129A H150 107.2(13) . . . no
C132 C129A C131A 126.8(15) . . . no
C132 C129A H142 116.7(17) . . . no
C132 C129A H143 96.4(12) . . . no
C132 C129A H150 31.4(7) . . . no
C131A C129A H142 91.7(16) . . . no
C131A C129A H143 75.0(12) . . . no
C131A C129A H150 99.6(14) . . . no
H142 C129A H143 145.3(19) . . . no
H142 C129A H150 107.9(16) . . . no
H143 C129A H150 105.9(13) . . . no
C134 C136A C136 57.8(6) . . . no
C134 C136A C137 111.8(8) . . . no
C134 C136A C139 156.0(11) . . . no
C134 C136A H159 112.6(7) . . . no
C136 C136A C137 64.1(7) . . . no
C136 C136A C139 137.5(12) . . . no
C136 C136A H159 160.3(10) . . . no
C137 C136A C139 92.0(10) . . . no
C137 C136A H159 132.8(9) . . . no
C139 C136A H159 46.1(7) . . . no
C136 C139A C137 49.1(6) . . . no
C136 C139A H152 41.5(7) . . . no
C137 C139A H152 85.3(8) . . . no
CL171 C169 N168 144.7(8) . . . no
CL171 C169 C170 37.9(5) . . . no
N168 C169 C170 176.6(9) . . . no
CL171 C170 C169 108.5(7) . . . no
Mn12 H5 O28 115.3(4) . . . no
C112 H120 C116A 81.8(8) . . . no
C116 H128 C112A 59.1(7) . . . no
C116 H129 C112A 43.6(6) . . . no
C120 H130 C124A 67.7(7) . . . no
C120 H131 C124A 63.5(7) . . . no
C122 H132 C122A 43.1(19) . . . no
C122 H133 C122A 55(2) . . . no
C124 H138 C120A 55.6(7) . . . no
C124 H140 C120A 44.8(8) . . . no
C128 H142 C129A 89.7(13) . . . no
C130 H143 C129A 95.2(11) . . . no
C132 H150 C129A 93.6(10) . . . no
C136 H152 C139A 88.7(8) . . . no
C139 H159 C136A 60.4(7) . . . no
CL157 H185 Cl159a 65.1(4) . . . no
CL157 H185 C158 49.5(6) . . . no
Cl159a H185 C158 34.0(8) . . . no
CL157 H186 Cl159a 67.2(4) . . . no
CL157 H186 C158 49.6(6) . . . no
Cl159a H186 C158 42.3(6) . . . no

loop_
_geom_bond_atom_site_label_1
_geom_bond_atom_site_label_2
_geom_bond_distance
_geom_bond_site_symmetry_1
_geom_bond_site_symmetry_2
_geom_bond_publ_flag
Mn1 O17 1.917(2) . . no
Mn1 O18 1.879(2) . . no
Mn1 O45 1.929(3) . . no
Mn1 O53 1.956(3) . . no
Mn1 O61 2.169(2) . . no
Mn1 O151 2.212(3) . . no
Mn2 O13 1.902(2) . . no
Mn2 O15 1.908(2) . . no
Mn2 O16 1.926(2) . . no
Mn2 O17 1.883(2) . . no
Mn2 O18 1.849(2) . . no
Mn2 O149 1.919(2) . . no
Mn3 O14 1.916(2) . . no
Mn3 O15 1.929(2) . . no
Mn3 O16 1.916(2) . . no
Mn3 O19 1.854(2) . . no
Mn3 O20 1.852(3) . . no
Mn3 O101 1.901(2) . . no
Mn4 O19 1.910(3) . . no
Mn4 O20 1.891(2) . . no
Mn4 O29 1.958(3) . . no
Mn4 O103 2.216(3) . . no
Mn4 O109 1.937(3) . . no
Mn4 O141 2.157(3) . . no
Mn5 O21 1.900(3) . . no
Mn5 O22 1.891(2) . . no
Mn5 O71 1.949(3) . . no
Mn5 O79 2.223(3) . . no
Mn5 O117 2.169(3) . . no
Mn5 O127 1.924(3) . . no
Mn6 O13 1.928(2) . . no
Mn6 O14 1.908(2) . . no
Mn6 O15 1.891(2) . . no
Mn6 O21 1.866(2) . . no
Mn6 O22 1.873(2) . . no
Mn6 O77 1.915(2) . . no
Mn7 O13 1.918(2) . . no
Mn7 O14 1.927(2) . . no
Mn7 O16 1.915(2) . . no
Mn7 O23 1.857(2) . . no
Mn7 O24 1.880(2) . . no
Mn7 O85 1.895(2) . . no
Mn8 O23 1.894(2) . . no
Mn8 O24 1.912(2) . . no
Mn8 O37 1.944(2) . . no
Mn8 O87 2.210(3) . . no
Mn8 O93 2.192(3) . . no
Mn8 O133 1.943(3) . . no
Mn9 O17 1.884(2) . . no
Mn9 O22 1.869(2) . . no
Mn9 O25 2.254(3) . . no
Mn9 O26 2.236(3) . . no
Mn9 O47 1.946(3) . . no
Mn9 O69 1.949(3) . . no
Mn10 O18 1.863(2) . . no
Mn10 O24 1.917(2) . . no
Mn10 O27 2.251(3) . . no
Mn10 O39 1.937(3) . . no
Mn10 O55 1.967(3) . . no
Mn10 O63 2.103(3) . . no
Mn11 O20 1.934(2) . . no
Mn11 O23 1.888(2) . . no
Mn11 O31 1.954(3) . . no
Mn11 O95 2.111(3) . . no
Mn11 O135 1.985(3) . . no
Mn11 O143 2.104(3) . . no
Mn12 O19 1.889(3) . . no
Mn12 O21 1.902(3) . . no
Mn12 O28 2.251(4) . . no
Mn12 O111 1.948(4) . . no
Mn12 O119 2.100(3) . . no
Mn12 O125 1.959(3) . . no
CL157 Cl159a 2.028(13) . . no
CL157 C158 1.559(9) . . no
CL157 H185 1.980(3) . . no
CL157 H186 1.983(3) . . no
CL159 Cl159a 0.954(12) . . no
CL159 C158 2.013(10) . . no
CL171 C169 2.422(17) . . no
CL171 C170 1.571(16) . . no
Cl159a C158 1.154(12) . . no
Cl159a H185 1.775(13) . . no
Cl159a H186 1.648(13) . . no
O25 H7 0.821(3) . . no
O25 H8 0.864(3) . . no
O26 H1 0.768(3) . . no
O26 H2 0.945(3) . . no
O27 H3 0.781(3) . . no
O27 H4 0.996(3) . . no
O28 H5 0.807(4) . . no
O28 H6 0.651(3) . . no
O29 C30 1.250(5) . . no
O31 C30 1.258(5) . . no
O37 C38 1.257(4) . . no
O39 C38 1.259(4) . . no
O45 C46 1.259(5) . . no
O47 C46 1.261(5) . . no
O53 C54 1.260(5) . . no
O55 C54 1.258(4) . . no
O61 C62 1.285(4) . . no
O63 C62 1.252(4) . . no
O69 C70 1.258(5) . . no
O71 C70 1.274(5) . . no
O77 C78 1.289(5) . . no
O79 C78 1.241(5) . . no
O85 C86 1.292(4) . . no
O87 C86 1.243(4) . . no
O93 C94 1.261(4) . . no
O95 C94 1.251(5) . . no
O101 C102 1.297(4) . . no
O103 C102 1.234(5) . . no
O109 C110 1.234(7) . . no
O111 C110 1.240(8) . . no
O117 C118 1.238(6) . . no
O119 C118 1.234(6) . . no
O125 C126 1.261(6) . . no
O127 C126 1.256(6) . . no
O133 C134 1.254(6) . . no
O135 C134 1.228(6) . . no
O141 C142 1.283(4) . . no
O143 C142 1.242(5) . . no
O149 C150 1.302(4) . . no
O151 C150 1.233(5) . . no
N168 C169 1.201(9) . . no
C30 C32 1.510(6) . . no
C32 C33 1.524(6) . . no
C32 H9 0.970(5) . . no
C32 H10 0.959(5) . . no
C33 C34 1.526(6) . . no
C33 C35 1.497(8) . . no
C33 C36 1.486(7) . . no
C34 H11 0.947(5) . . no
C34 H12 0.953(5) . . no
C34 H13 0.958(6) . . no
C35 H14 0.944(6) . . no
C35 H15 0.952(7) . . no
C35 H16 0.985(8) . . no
C36 H17 0.976(11) . . no
C36 H18 0.958(9) . . no
C36 H19 0.954(6) . . no
C38 C40 1.513(5) . . no
C40 C41 1.493(6) . . no
C40 H20 0.959(5) . . no
C40 H21 0.958(5) . . no
C41 C42 1.611(8) . . no
C41 C43 1.524(6) . . no
C41 C44 1.444(7) . . no
C42 H22 0.997(6) . . no
C42 H23 0.945(6) . . no
C42 H24 0.940(6) . . no
C43 H25 0.955(5) . . no
C43 H26 0.949(5) . . no
C43 H27 0.965(5) . . no
C44 H28 0.952(7) . . no
C44 H29 0.966(6) . . no
C44 H30 0.964(5) . . no
C46 C48 1.513(6) . . no
C48 C49 1.540(6) . . no
C48 H31 0.952(4) . . no
C48 H32 0.958(4) . . no
C49 C50 1.536(7) . . no
C49 C51 1.524(7) . . no
C49 C52 1.525(7) . . no
C50 H33 0.959(6) . . no
C50 H34 0.949(6) . . no
C50 H35 0.963(6) . . no
C51 H36 0.984(5) . . no
C51 H37 0.952(5) . . no
C51 H38 0.959(6) . . no
C52 H39 0.998(8) . . no
C52 H40 0.945(5) . . no
C52 H41 0.970(7) . . no
C54 C56 1.520(5) . . no
C56 C57 1.532(6) . . no
C56 H42 0.970(4) . . no
C56 H43 0.947(4) . . no
C57 C58 1.538(7) . . no
C57 C59 1.537(6) . . no
C57 C60 1.536(6) . . no
C58 H44 0.955(6) . . no
C58 H45 0.943(6) . . no
C58 H46 0.961(6) . . no
C59 H47 0.961(6) . . no
C59 H48 0.948(6) . . no
C59 H49 0.951(5) . . no
C60 H50 0.962(6) . . no
C60 H51 0.947(5) . . no
C60 H52 0.958(5) . . no
C62 C64 1.522(5) . . no
C64 C65 1.542(5) . . no
C64 H53 0.954(4) . . no
C64 H54 0.972(4) . . no
C65 C66 1.510(6) . . no
C65 C67 1.534(6) . . no
C65 C68 1.538(6) . . no
C66 H55 0.984(5) . . no
C66 H56 0.938(5) . . no
C66 H57 0.958(5) . . no
C67 H58 0.951(4) . . no
C67 H59 0.968(5) . . no
C67 H60 0.951(5) . . no
C68 H61 0.964(5) . . no
C68 H62 0.950(4) . . no
C68 H63 0.959(4) . . no
C70 C72 1.508(6) . . no
C72 C73 1.498(8) . . no
C72 H64 0.964(5) . . no
C72 H65 0.975(5) . . no
C73 C74 1.546(11) . . no
C73 C75 1.525(7) . . no
C73 C76 1.422(9) . . no
C74 H66 0.980(8) . . no
C74 H67 0.995(9) . . no
C74 H68 1.014(12) . . no
C75 H69 0.964(8) . . no
C75 H70 0.943(7) . . no
C75 H71 0.987(7) . . no
C76 H72 0.964(7) . . no
C76 H73 0.973(9) . . no
C76 H74 0.935(11) . . no
C78 C80 1.528(6) . . no
C80 C81 1.501(7) . . no
C80 H75 0.947(6) . . no
C80 H76 0.986(6) . . no
C81 C82 1.509(7) . . no
C81 C83 1.547(8) . . no
C81 C84 1.489(8) . . no
C82 H77 0.945(6) . . no
C82 H78 0.953(7) . . no
C82 H79 0.954(6) . . no
C83 H80 0.965(8) . . no
C83 H81 0.978(7) . . no
C83 H82 0.934(10) . . no
C84 H83 0.945(7) . . no
C84 H84 0.973(10) . . no
C84 H85 0.959(7) . . no
C86 C88 1.512(5) . . no
C88 C89 1.539(6) . . no
C88 H86 0.960(4) . . no
C88 H87 0.964(4) . . no
C89 C90 1.529(6) . . no
C89 C91 1.511(7) . . no
C89 C92 1.530(6) . . no
C90 H88 0.954(6) . . no
C90 H89 0.979(6) . . no
C90 H90 0.929(7) . . no
C91 H91 0.945(5) . . no
C91 H92 0.961(6) . . no
C91 H93 0.950(7) . . no
C92 H94 0.964(5) . . no
C92 H95 0.938(5) . . no
C92 H96 0.976(5) . . no
C94 C96 1.519(5) . . no
C96 C97 1.536(5) . . no
C96 H97 0.972(4) . . no
C96 H98 0.954(4) . . no
C97 C98 1.523(6) . . no
C97 C99 1.535(6) . . no
C97 C100 1.524(6) . . no
C98 H99 0.963(5) . . no
C98 H100 0.966(5) . . no
C98 H101 0.943(5) . . no
C99 H102 0.950(6) . . no
C99 H103 0.959(5) . . no
C99 H104 0.960(5) . . no
C100 H105 0.956(6) . . no
C100 H106 0.981(6) . . no
C100 H107 0.944(5) . . no
C102 C104 1.500(5) . . no
C104 C105 1.559(5) . . no
C104 H108 0.963(4) . . no
C104 H109 0.964(4) . . no
C105 C106 1.532(6) . . no
C105 C107 1.519(7) . . no
C105 C108 1.519(6) . . no
C106 H110 0.970(6) . . no
C106 H111 0.943(5) . . no
C106 H112 0.954(5) . . no
C107 H113 0.939(6) . . no
C107 H114 0.948(5) . . no
C107 H115 0.985(6) . . no
C108 H116 0.954(4) . . no
C108 H117 0.960(5) . . no
C108 H118 0.982(5) . . no
C110 C112 1.641(10) . . no
C110 C112A 1.697(10) . . no
C112 C113 1.501(9) . . no
C112 C112A 1.572(11) . . no
C112 C116A 1.292(13) . . no
C112 H119 0.978(8) . . no
C112 H120 0.973(9) . . no
C113 C114 1.520(7) . . no
C113 C115 1.460(7) . . no
C113 C116 1.725(14) . . no
C113 C112A 1.398(10) . . no
C113 C116A 1.652(12) . . no
C114 H121 0.973(7) . . no
C114 H122 0.951(5) . . no
C114 H123 0.959(7) . . no
C115 H124 0.963(7) . . no
C115 H125 0.988(8) . . no
C115 H126 0.910(9) . . no
C116 C112A 1.030(12) . . no
C116 H127 0.966(10) . . no
C116 H128 0.942(11) . . no
C116 H129 0.979(12) . . no
C118 C120 1.556(12) . . no
C118 C120A 1.741(10) . . no
C120 C121 1.652(12) . . no
C120 C120A 1.720(13) . . no
C120 C124A 1.338(13) . . no
C120 H130 0.982(11) . . no
C120 H131 0.998(10) . . no
C121 C122 1.303(14) . . no
C121 C123 1.534(7) . . no
C121 C124 1.504(12) . . no
C121 C120A 1.465(8) . . no
C121 C124A 1.576(9) . . no
C121 C122A 1.670(14) . . no
C122 C124A 1.84(3) . . no
C122 C122A 0.92(3) . . no
C122 H132 0.995(14) . . no
C122 H133 0.834(18) . . no
C122 H134 1.27(3) . . no
C123 H135 0.938(5) . . no
C123 H136 0.959(6) . . no
C123 H137 0.976(7) . . no
C124 C120A 0.899(13) . . no
C124 C122A 1.892(19) . . no
C124 H138 1.012(14) . . no
C124 H139 0.945(13) . . no
C124 H140 0.967(12) . . no
C126 C128 1.534(7) . . no
C128 C129 1.742(14) . . no
C128 C129A 1.38(2) . . no
C128 H141 0.953(6) . . no
C128 H142 0.938(7) . . no
C129 C130 1.296(13) . . no
C129 C131 1.477(18) . . no
C129 C132 1.692(15) . . no
C129 C129A 1.63(2) . . no
C130 C129A 1.80(2) . . no
C130 H143 0.966(12) . . no
C130 H144 0.991(10) . . no
C130 H145 0.962(10) . . no
C131 H146 0.969(11) . . no
C131 H147 0.944(13) . . no
C131 H148 0.994(12) . . no
C132 C129A 1.81(2) . . no
C132 H149 0.983(10) . . no
C132 H150 0.946(19) . . no
C132 H151 0.941(12) . . no
C134 C136 1.557(10) . . no
C134 C136A 1.776(12) . . no
C136 C137 1.422(13) . . no
C136 C136A 1.356(15) . . no
C136 C139A 1.586(16) . . no
C136 H152 1.050(13) . . no
C136 H153 1.017(8) . . no
C137 C138 1.387(7) . . no
C137 C139 1.795(14) . . no
C137 C140 1.496(8) . . no
C137 C136A 1.323(13) . . no
C137 C139A 1.804(15) . . no
C138 H154 0.915(8) . . no
C138 H155 0.952(7) . . no
C138 H156 1.053(11) . . no
C139 C136A 1.168(13) . . no
C139 H157 1.001(10) . . no
C139 H158 1.004(11) . . no
C139 H159 0.968(12) . . no
C140 H160 0.939(9) . . no
C140 H161 0.948(6) . . no
C140 H162 1.018(12) . . no
C142 C144 1.505(5) . . no
C144 C145 1.529(6) . . no
C144 H163 0.963(4) . . no
C144 H164 0.975(5) . . no
C145 C146 1.520(7) . . no
C145 C147 1.513(6) . . no
C145 C148 1.517(7) . . no
C146 H165 0.943(6) . . no
C146 H166 0.982(6) . . no
C146 H167 0.948(7) . . no
C147 H168 0.955(5) . . no
C147 H169 0.949(5) . . no
C147 H170 0.984(5) . . no
C148 H171 0.967(7) . . no
C148 H172 0.951(5) . . no
C148 H173 0.968(6) . . no
C150 C152 1.503(5) . . no
C152 C153 1.531(5) . . no
C152 H174 0.970(5) . . no
C152 H175 0.959(4) . . no
C153 C154 1.507(7) . . no
C153 C155 1.540(6) . . no
C153 C156 1.516(6) . . no
C154 H176 0.959(6) . . no
C154 H177 0.952(5) . . no
C154 H178 0.969(6) . . no
C155 H179 0.963(6) . . no
C155 H180 0.938(4) . . no
C155 H181 0.965(5) . . no
C156 H182 0.933(5) . . no
C156 H183 0.959(5) . . no
C156 H184 0.980(6) . . no
C158 H185 0.884(8) . . no
C158 H186 0.899(9) . . no
C112A H128 1.122(8) . . no
C112A H129 1.486(8) . . no
C116A H120 1.000(11) . . no
C120A H138 0.904(8) . . no
C120A H140 1.273(8) . . no
C124A H130 1.354(8) . . no
C124A H131 1.441(8) . . no
C122A H132 1.349(13) . . no
C122A H133 1.106(12) . . no
C129A C131A 2.00(3) . . no
C129A H142 1.02(2) . . no
C129A H143 1.44(2) . . no
C129A H150 1.49(2) . . no
C136A H159 1.287(11) . . no
C139A H152 1.213(14) . . no
C169 C170 1.411(9) . . no
